data_4335622
loop_
_publ_author_name
'Ayham Tohm\'e'
'Guillaume Grelaud'
'Gilles Argouarch'
'Thierry Roisnel'
'Arnaud Bondon'
'Fr\'ed\'eric Paul'

_publ_contact_author 'ROISNEL, Thierry'
_publ_contact_author_email thierry.roisnel@univ-rennes1.fr
_publ_section_title
;
 Triarylphosphine Ligands with Pendant Electron-Rich
 "[Fe(\k2-dppe)(\h5-C5Me5)(C\\tbC)]-" Substituents
;
_journal_name_full 'Inorganic Chemistry'
_journal_page_first 8993
_journal_page_last 9004
_journal_paper_doi 10.1021/ic4011828
_journal_volume 52
_journal_year 2013
_chemical_compound_source 'synthesis as described'
_chemical_formula_moiety 'C113 H106 Cl Fe2 O P6 Rh '
_chemical_formula_sum 'C113 H106 Cl Fe2 O P6 Rh'
_chemical_formula_weight 1915.86
_chemical_name_systematic
;
 ?
;
_space_group_IT_number 14
_symmetry_cell_setting monoclinic
_symmetry_Int_Tables_number 14
_symmetry_space_group_name_Hall '-P 2yn'
_symmetry_space_group_name_H-M 'P 1 21/n 1'
_atom_sites_solution_hydrogens geom
_atom_sites_solution_primary direct
_atom_sites_solution_secondary difmap
_cell_angle_alpha 90
_cell_angle_beta 99.0520(10)
_cell_angle_gamma 90
_cell_formula_units_Z 4
_cell_length_a 11.4178(2)
_cell_length_b 28.7416(7)
_cell_length_c 30.8356(7)
_cell_measurement_reflns_used 9936
_cell_measurement_temperature 150(2)
_cell_measurement_theta_max 26.82
_cell_measurement_theta_min 2.3
_cell_measurement_wavelength 0.71073
_cell_volume 9993.2(4)
_computing_cell_refinement 'Bruker APEX2 (Bruker, 2006)'
_computing_data_collection 'Bruker APEX2 (Bruker, 2006)'
_computing_data_reduction 'Bruker APEX2 (Bruker, 2006)'
_computing_molecular_graphics 'Ortep-3 for Windows (Farrugia, 1997)'
_computing_publication_material
;
           WinGX publication routines (Farrugia, 2012),
           CRYSCAL (T. Roisnel, local program)
;
_computing_structure_refinement 'SHELXL-97 (Sheldrick, 1997)'
_computing_structure_solution 'SIR97 (Altomare et al., 1999)'
_diffrn_ambient_temperature 150(2)
_diffrn_detector 'CCD plate'
_diffrn_measured_fraction_theta_full 0.99
_diffrn_measured_fraction_theta_max 0.99
_diffrn_measurement_device_type 'APEXII, Bruker-AXS'
_diffrn_measurement_method 'CCD rotation images, thin slices'
_diffrn_radiation_monochromator graphite
_diffrn_radiation_probe x-ray
_diffrn_radiation_type MoK\a
_diffrn_radiation_wavelength 0.71073
_diffrn_reflns_av_R_equivalents 0.0554
_diffrn_reflns_av_unetI/netI 0.0809
_diffrn_reflns_limit_h_max 14
_diffrn_reflns_limit_h_min -14
_diffrn_reflns_limit_k_max 37
_diffrn_reflns_limit_k_min -37
_diffrn_reflns_limit_l_max 36
_diffrn_reflns_limit_l_min -40
_diffrn_reflns_number 85895
_diffrn_reflns_theta_full 27.48
_diffrn_reflns_theta_max 27.48
_diffrn_reflns_theta_min 2.91
_exptl_absorpt_coefficient_mu 0.621
_exptl_absorpt_correction_T_max 0.934
_exptl_absorpt_correction_T_min 0.770
_exptl_absorpt_correction_type multi-scan
_exptl_absorpt_process_details
;
  [Sheldrick, G.M. (2002). SADABS Bruker AXS Inc., Madison, Wisconsin, USA]
;
_exptl_crystal_colour red
_exptl_crystal_density_diffrn 1.273
_exptl_crystal_description prism
_exptl_crystal_F_000 3984
_exptl_crystal_size_max 0.5
_exptl_crystal_size_mid 0.27
_exptl_crystal_size_min 0.11
_platon_squeeze_details
;
;
_refine_diff_density_max 1.516
_refine_diff_density_min -1.47
_refine_diff_density_rms 0.103
_refine_ls_extinction_method none
_refine_ls_goodness_of_fit_ref 1.122
_refine_ls_hydrogen_treatment constr
_refine_ls_matrix_type full
_refine_ls_number_parameters 963
_refine_ls_number_reflns 22666
_refine_ls_number_restraints 16
_refine_ls_restrained_S_all 1.123
_refine_ls_R_factor_all 0.114
_refine_ls_R_factor_gt 0.0694
_refine_ls_shift/su_max 0.007
_refine_ls_shift/su_mean 0
_refine_ls_structure_factor_coef Fsqd
_refine_ls_weighting_details 'calc w=1/[\s^2^(Fo^2^)+(0.1031P)^2^+0.6463P] where P=(Fo^2^+2Fc^2^)/3'
_refine_ls_weighting_scheme calc
_refine_ls_wR_factor_gt 0.1841
_refine_ls_wR_factor_ref 0.2014
_reflns_number_gt 14041
_reflns_number_total 22666
_reflns_threshold_expression >2sigma(I)
_cod_data_source_file ic4011828_si_002_1.cif
_cod_data_source_block 15
_cod_original_sg_symbol_H-M 'P 21/n'
_cod_database_code 4335622

loop_
_symmetry_equiv_pos_as_xyz
'x, y, z'
'-x+1/2, y+1/2, -z+1/2'
'-x, -y, -z'
'x-1/2, -y-1/2, z-1/2'

loop_
_atom_site_label
_atom_site_type_symbol
_atom_site_fract_x
_atom_site_fract_y
_atom_site_fract_z
_atom_site_U_iso_or_equiv
_atom_site_adp_type
_atom_site_occupancy
_atom_site_symmetry_multiplicity
_atom_site_calc_flag
_atom_site_refinement_flags
_atom_site_disorder_assembly
_atom_site_disorder_group
Fe1 Fe 0.94496(6) 0.39218(2) 0.27996(2) 0.03560(18) Uani 1 1 d . A .
P1 P 1.11417(13) 0.36552(5) 0.26613(5) 0.0612(5) Uani 1 1 d . . .
P2 P 0.87023(12) 0.35953(4) 0.21819(4) 0.0401(3) Uani 1 1 d . . .
P3 P 0.78864(8) 0.12166(3) 0.41832(3) 0.0219(2) Uani 1 1 d . . .
C1 C 0.8399(4) 0.45364(15) 0.27355(15) 0.0396(11) Uani 1 1 d . . .
C2 C 0.9603(4) 0.46640(15) 0.28381(17) 0.0436(12) Uani 1 1 d . A .
C3 C 1.0067(5) 0.44550(15) 0.32552(17) 0.0474(12) Uani 1 1 d . . .
C4 C 0.9138(4) 0.42059(15) 0.34006(16) 0.0415(11) Uani 1 1 d . A .
C5 C 0.8099(4) 0.42427(15) 0.30775(15) 0.0397(11) Uani 1 1 d . A .
C6 C 0.7502(5) 0.47237(18) 0.23738(17) 0.0539(14) Uani 1 1 d . A .
H6A H 0.7104 0.4993 0.2481 0.081 Uiso 1 1 calc R . .
H6B H 0.6915 0.4482 0.2274 0.081 Uiso 1 1 calc R . .
H6C H 0.7898 0.482 0.2128 0.081 Uiso 1 1 calc R . .
C7 C 1.0240(5) 0.50239(17) 0.2606(2) 0.0633(16) Uani 1 1 d . . .
H7A H 1.0313 0.5313 0.2776 0.095 Uiso 1 1 calc R A .
H7B H 0.9789 0.5083 0.2314 0.095 Uiso 1 1 calc R . .
H7C H 1.1032 0.4909 0.2577 0.095 Uiso 1 1 calc R . .
C8 C 1.1251(5) 0.4549(2) 0.3524(2) 0.0769(19) Uani 1 1 d . A .
H8A H 1.1825 0.4623 0.3329 0.115 Uiso 1 1 calc R . .
H8B H 1.1517 0.4273 0.3699 0.115 Uiso 1 1 calc R . .
H8C H 1.1187 0.4813 0.372 0.115 Uiso 1 1 calc R . .
C9 C 0.9180(5) 0.39703(18) 0.38420(17) 0.0567(14) Uani 1 1 d . . .
H9A H 1.0002 0.3888 0.396 0.085 Uiso 1 1 calc R A .
H9B H 0.8694 0.3688 0.3807 0.085 Uiso 1 1 calc R . .
H9C H 0.8871 0.4183 0.4045 0.085 Uiso 1 1 calc R . .
C10 C 0.6914(4) 0.40440(18) 0.31186(18) 0.0533(14) Uani 1 1 d . . .
H10A H 0.653 0.4239 0.3316 0.08 Uiso 1 1 calc R A .
H10B H 0.7014 0.3728 0.3238 0.08 Uiso 1 1 calc R . .
H10C H 0.642 0.4034 0.2829 0.08 Uiso 1 1 calc R . .
C11A C 1.0550(11) 0.3018(3) 0.2353(4) 0.0563(13) Uani 0.5 1 d P A 1
H11A H 1.1131 0.2909 0.2168 0.068 Uiso 0.5 1 calc PR A 1
H11B H 1.0493 0.2778 0.258 0.068 Uiso 0.5 1 calc PR A 1
C12A C 0.9588(5) 0.30689(17) 0.21267(17) 0.0563(13) Uani 0.5 1 d P A 1
H12A H 0.9095 0.2798 0.218 0.068 Uiso 0.5 1 calc PR A 1
H12B H 0.9711 0.3051 0.1816 0.068 Uiso 0.5 1 calc PR A 1
C13A C 1.1739(10) 0.3859(4) 0.2168(4) 0.0588(7) Uiso 0.5 1 d P A 1
C14A C 1.1611(10) 0.3691(4) 0.1732(4) 0.0588(7) Uiso 0.5 1 d P A 1
H14A H 1.1183 0.341 0.1663 0.071 Uiso 0.5 1 calc PR A 1
C15A C 1.2076(10) 0.3916(4) 0.1401(4) 0.0588(7) Uiso 0.5 1 d P A 1
H15A H 1.196 0.38 0.1109 0.071 Uiso 0.5 1 calc PR A 1
C16A C 1.2726(10) 0.4323(4) 0.1517(4) 0.0588(7) Uiso 0.5 1 d P A 1
H16A H 1.3051 0.4472 0.1288 0.071 Uiso 0.5 1 calc PR A 1
C17A C 1.2983(5) 0.4564(2) 0.19844(19) 0.0588(7) Uiso 0.5 1 d P A 1
H17A H 1.3455 0.4825 0.209 0.071 Uiso 0.5 1 calc PR A 1
C18A C 1.2306(5) 0.4274(2) 0.21803(19) 0.0588(7) Uiso 0.5 1 d P A 1
H18A H 1.216 0.4426 0.244 0.071 Uiso 0.5 1 calc PR A 1
C11B C 1.1051(11) 0.3280(3) 0.2241(3) 0.0563(13) Uani 0.5 1 d P A 2
H11C H 1.161 0.3019 0.2319 0.068 Uiso 0.5 1 calc PR A 2
H11D H 1.1265 0.3438 0.198 0.068 Uiso 0.5 1 calc PR A 2
C12B C 0.9588(5) 0.30689(17) 0.21267(17) 0.0563(13) Uani 0.5 1 d P A 2
H12C H 0.9441 0.2827 0.234 0.068 Uiso 0.5 1 calc PR A 2
H12D H 0.9413 0.2939 0.1826 0.068 Uiso 0.5 1 calc PR A 2
C13B C 1.2351(10) 0.4123(4) 0.2554(4) 0.0588(7) Uiso 0.5 1 d P A 2
C14B C 1.3196(9) 0.4304(4) 0.2857(4) 0.0588(7) Uiso 0.5 1 d P A 2
H14B H 1.328 0.4185 0.3148 0.071 Uiso 0.5 1 calc PR A 2
C15B C 1.3958(10) 0.4655(4) 0.2768(4) 0.0588(7) Uiso 0.5 1 d P A 2
H15B H 1.4519 0.4793 0.2991 0.071 Uiso 0.5 1 calc PR A 2
C16B C 1.3850(10) 0.4791(4) 0.2335(4) 0.0588(7) Uiso 0.5 1 d P A 2
H16B H 1.4339 0.5035 0.2257 0.071 Uiso 0.5 1 calc PR A 2
C17B C 1.2983(5) 0.4564(2) 0.19844(19) 0.0588(7) Uiso 0.5 1 d P A 2
H17B H 1.2922 0.4616 0.1677 0.071 Uiso 0.5 1 calc PR A 2
C18B C 1.2306(5) 0.4274(2) 0.21803(19) 0.0588(7) Uiso 0.5 1 d P A 2
H18B H 1.1642 0.416 0.1985 0.071 Uiso 0.5 1 calc PR A 2
C19A C 1.2238(5) 0.33979(19) 0.3080(2) 0.0576(7) Uani 0.5 1 d P A 1
C20A C 1.3397(11) 0.3384(4) 0.2971(5) 0.0576(7) Uani 0.5 1 d P A 1
H20A H 1.3566 0.3482 0.2693 0.069 Uiso 0.5 1 calc PR A 1
C21A C 1.4257(10) 0.3220(4) 0.3295(4) 0.0576(7) Uani 0.5 1 d P A 1
H21A H 1.5049 0.3197 0.3239 0.069 Uiso 0.5 1 calc PR A 1
C22A C 1.4009(10) 0.3087(4) 0.3701(4) 0.0576(7) Uani 0.5 1 d P A 1
H22A H 1.4649 0.2991 0.3917 0.069 Uiso 0.5 1 calc PR A 1
C23A C 1.2792(5) 0.30857(19) 0.3819(2) 0.0576(7) Uani 0.5 1 d P A 1
H23A H 1.2597 0.2959 0.4084 0.069 Uiso 0.5 1 calc PR A 1
C24A C 1.1980(5) 0.32929(19) 0.34938(19) 0.0576(7) Uani 0.5 1 d P A 1
H24A H 1.1214 0.3366 0.3557 0.069 Uiso 0.5 1 calc PR A 1
C19B C 1.2238(5) 0.33979(19) 0.3080(2) 0.0576(7) Uani 0.5 1 d P A 2
C20B C 1.3296(11) 0.3191(4) 0.3017(5) 0.0576(7) Uani 0.5 1 d P A 2
H20B H 1.3501 0.3207 0.273 0.069 Uiso 0.5 1 calc PR A 2
C21B C 1.4104(10) 0.2956(4) 0.3348(4) 0.0576(7) Uani 0.5 1 d P A 2
H21B H 1.4859 0.2858 0.3291 0.069 Uiso 0.5 1 calc PR A 2
C22B C 1.3767(10) 0.2876(4) 0.3746(4) 0.0576(7) Uani 0.5 1 d P A 2
H22B H 1.4212 0.268 0.3959 0.069 Uiso 0.5 1 calc PR A 2
C23B C 1.2792(5) 0.30857(19) 0.3819(2) 0.0576(7) Uani 0.5 1 d P A 2
H23B H 1.2634 0.3096 0.4113 0.069 Uiso 0.5 1 calc PR A 2
C24B C 1.1980(5) 0.32929(19) 0.34938(19) 0.0576(7) Uani 0.5 1 d P A 2
H24B H 1.1214 0.3366 0.3557 0.069 Uiso 0.5 1 calc PR A 2
C25 C 0.8750(4) 0.38699(15) 0.16425(15) 0.0381(11) Uani 1 1 d . A .
C26 C 0.8377(4) 0.36357(17) 0.12548(16) 0.0443(12) Uani 1 1 d . . .
H26 H 0.8016 0.3339 0.1263 0.053 Uiso 1 1 calc R A .
C27 C 0.8520(5) 0.38272(19) 0.08510(17) 0.0500(13) Uani 1 1 d . A .
H27 H 0.8285 0.3658 0.0587 0.06 Uiso 1 1 calc R . .
C28 C 0.9008(4) 0.4264(2) 0.08402(16) 0.0511(13) Uani 1 1 d . . .
H28 H 0.9099 0.4399 0.0567 0.061 Uiso 1 1 calc R A .
C29 C 0.9364(4) 0.45064(18) 0.12239(17) 0.0488(13) Uani 1 1 d . A .
H29 H 0.9695 0.4809 0.1214 0.059 Uiso 1 1 calc R . .
C30 C 0.9240(4) 0.43090(15) 0.16242(15) 0.0356(10) Uani 1 1 d . . .
H30 H 0.9493 0.4476 0.1888 0.043 Uiso 1 1 calc R A .
C31A C 0.7163(3) 0.33888(13) 0.21073(13) 0.0681(7) Uani 0.5 1 d PG A 1
C32A C 0.6887(3) 0.29879(13) 0.23222(12) 0.0681(7) Uani 0.5 1 d PG A 1
H32A H 0.7496 0.2819 0.2501 0.082 Uiso 0.5 1 calc PR A 1
C33A C 0.5719(4) 0.28345(12) 0.22763(14) 0.0681(7) Uani 0.5 1 d PG A 1
H33A H 0.5531 0.2561 0.2423 0.082 Uiso 0.5 1 calc PR A 1
C34A C 0.4828(3) 0.30820(16) 0.20154(16) 0.0681(7) Uani 0.5 1 d PG A 1
H34A H 0.403 0.2977 0.1984 0.082 Uiso 0.5 1 calc PR A 1
C35A C 0.5104(3) 0.34830(15) 0.18004(13) 0.0681(7) Uani 0.5 1 d PG A 1
H35A H 0.4494 0.3652 0.1622 0.082 Uiso 0.5 1 calc PR A 1
C36A C 0.6271(4) 0.36364(11) 0.18463(12) 0.0681(7) Uani 0.5 1 d PG A 1
H36A H 0.646 0.391 0.1699 0.082 Uiso 0.5 1 calc PR A 1
C31B C 0.7163(3) 0.33888(13) 0.21073(13) 0.0681(7) Uani 0.5 1 d P A 2
C32B C 0.6887(3) 0.29879(13) 0.23222(12) 0.0681(7) Uani 0.5 1 d P A 2
H32B H 0.7496 0.2819 0.2501 0.082 Uiso 0.5 1 calc PR A 2
C33B C 0.5719(4) 0.28345(12) 0.22763(14) 0.0681(7) Uani 0.5 1 d P A 2
H33B H 0.5542 0.256 0.2424 0.082 Uiso 0.5 1 calc PR A 2
C34B C 0.4885(12) 0.3053(4) 0.2041(4) 0.0681(7) Uani 0.5 1 d P A 2
H34B H 0.4098 0.2938 0.2019 0.082 Uiso 0.5 1 calc PR A 2
C35B C 0.5104(3) 0.34830(15) 0.18004(13) 0.0681(7) Uani 0.5 1 d P A 2
H35B H 0.4478 0.3645 0.1624 0.082 Uiso 0.5 1 calc PR A 2
C36B C 0.6271(4) 0.36364(11) 0.18463(12) 0.0681(7) Uani 0.5 1 d P A 2
H36B H 0.646 0.391 0.1699 0.082 Uiso 0.5 1 calc PR A 2
C37 C 0.9181(4) 0.33389(15) 0.30477(15) 0.0356(10) Uani 1 1 d . . .
C38 C 0.8969(4) 0.29846(15) 0.32382(14) 0.0345(10) Uani 1 1 d . A .
C39 C 0.8711(4) 0.25706(14) 0.34620(13) 0.0312(10) Uani 1 1 d . . .
C40 C 0.9621(4) 0.23136(14) 0.37143(14) 0.0324(10) Uani 1 1 d . A .
H40 H 1.0419 0.2416 0.3734 0.039 Uiso 1 1 calc R . .
C41 C 0.9378(3) 0.19139(14) 0.39339(14) 0.0283(9) Uani 1 1 d . . .
H41 H 1.0007 0.1753 0.4111 0.034 Uiso 1 1 calc R A .
C42 C 0.8216(3) 0.17424(13) 0.38993(13) 0.0241(8) Uani 1 1 d . A .
C43 C 0.7311(3) 0.19998(14) 0.36563(14) 0.0298(9) Uani 1 1 d . . .
H43 H 0.6513 0.1897 0.3636 0.036 Uiso 1 1 calc R A .
C44 C 0.7557(4) 0.24026(14) 0.34445(14) 0.0333(10) Uani 1 1 d . A .
H44 H 0.692 0.2571 0.3281 0.04 Uiso 1 1 calc R . .
C45A C 0.8531(4) 0.07253(15) 0.39307(17) 0.0422(5) Uani 0.5 1 d P B 1
C46A C 0.9406(4) 0.07745(16) 0.36758(16) 0.0422(5) Uani 0.5 1 d P B 1
H46A H 0.9555 0.1062 0.3543 0.051 Uiso 0.5 1 calc PR B 1
C47A C 1.0110(9) 0.0345(3) 0.3621(4) 0.0422(5) Uani 0.5 1 d P B 1
H47A H 1.0936 0.0352 0.3609 0.051 Uiso 0.5 1 calc PR B 1
C48A C 0.9476(4) -0.00548(15) 0.35889(17) 0.0422(5) Uani 0.5 1 d P B 1
H48A H 0.9649 -0.0297 0.3399 0.051 Uiso 0.5 1 calc PR B 1
C49A C 0.8585(4) -0.01056(15) 0.38324(16) 0.0422(5) Uani 0.5 1 d P B 1
H49A H 0.8299 -0.0406 0.3889 0.051 Uiso 0.5 1 calc PR B 1
C50A C 0.8103(4) 0.02867(15) 0.39956(17) 0.0422(5) Uani 0.5 1 d P B 1
H50A H 0.7463 0.0253 0.4156 0.051 Uiso 0.5 1 calc PR B 1
C45B C 0.8531(4) 0.07253(15) 0.39307(17) 0.0422(5) Uani 0.5 1 d P B 2
C46B C 0.9406(4) 0.07745(16) 0.36758(16) 0.0422(5) Uani 0.5 1 d P B 2
H46B H 0.983 0.1059 0.3681 0.051 Uiso 0.5 1 calc PR B 2
C47B C 0.9681(8) 0.0410(3) 0.3408(4) 0.0422(5) Uani 0.5 1 d P B 2
H47B H 0.997 0.0457 0.3139 0.051 Uiso 0.5 1 calc PR B 2
C48B C 0.9476(4) -0.00548(15) 0.35889(17) 0.0422(5) Uani 0.5 1 d P B 2
H48B H 0.9955 -0.0313 0.3536 0.051 Uiso 0.5 1 calc PR B 2
C49B C 0.8585(4) -0.01056(15) 0.38324(16) 0.0422(5) Uani 0.5 1 d P B 2
H49B H 0.8299 -0.0406 0.3889 0.051 Uiso 0.5 1 calc PR B 2
C50B C 0.8103(4) 0.02867(15) 0.39956(17) 0.0422(5) Uani 0.5 1 d P B 2
H50B H 0.7463 0.0253 0.4156 0.051 Uiso 0.5 1 calc PR B 2
C51 C 0.8823(3) 0.12684(15) 0.47160(13) 0.0285(9) Uani 1 1 d . B .
C52 C 0.9661(4) 0.09366(18) 0.48799(15) 0.0389(11) Uani 1 1 d . . .
H52 H 0.9789 0.0675 0.4705 0.047 Uiso 1 1 calc R B .
C53 C 1.0313(4) 0.0984(2) 0.52978(18) 0.0609(16) Uani 1 1 d . B .
H53 H 1.0901 0.0759 0.5401 0.073 Uiso 1 1 calc R . .
C54 C 1.0131(6) 0.1341(3) 0.55578(19) 0.077(2) Uani 1 1 d . . .
H54 H 1.0566 0.1361 0.5846 0.093 Uiso 1 1 calc R B .
C55 C 0.9308(6) 0.1680(3) 0.5405(2) 0.077(2) Uani 1 1 d . B .
H55 H 0.9187 0.1936 0.5587 0.093 Uiso 1 1 calc R . .
C56 C 0.8661(4) 0.16450(18) 0.49865(16) 0.0473(13) Uani 1 1 d . . .
H56 H 0.8101 0.188 0.4882 0.057 Uiso 1 1 calc R B .
Fe2 Fe 0.18998(6) 0.36463(2) 0.57236(2) 0.03835(18) Uani 1 1 d . C .
P11 P 0.01917(11) 0.33607(4) 0.58302(4) 0.0403(3) Uani 1 1 d . . .
P12 P 0.26726(11) 0.32133(4) 0.62699(4) 0.0397(3) Uani 1 1 d . . .
P13 P 0.38288(9) 0.11403(4) 0.41537(4) 0.0295(3) Uani 1 1 d . . .
C101 C 0.1741(5) 0.43821(17) 0.57916(18) 0.0566(15) Uani 1 1 d . . .
C102 C 0.1322(5) 0.42443(17) 0.53495(17) 0.0533(14) Uani 1 1 d . C .
C103 C 0.2289(5) 0.40316(17) 0.51801(16) 0.0481(13) Uani 1 1 d . . .
C104 C 0.3300(5) 0.40200(18) 0.55188(17) 0.0504(13) Uani 1 1 d . C .
C105 C 0.2971(5) 0.42450(18) 0.58974(18) 0.0555(15) Uani 1 1 d . C .
C106 C 0.1084(6) 0.46801(18) 0.6062(2) 0.0690(17) Uani 1 1 d . C .
H10D H 0.153 0.4704 0.636 0.103 Uiso 1 1 calc R . .
H10E H 0.0304 0.4543 0.6075 0.103 Uiso 1 1 calc R . .
H10F H 0.0982 0.4991 0.5932 0.103 Uiso 1 1 calc R . .
C107 C 0.0165(6) 0.4369(2) 0.5092(2) 0.0696(17) Uani 1 1 d . . .
H10G H -0.0364 0.4482 0.529 0.104 Uiso 1 1 calc R C .
H10H H -0.0186 0.4094 0.4934 0.104 Uiso 1 1 calc R . .
H10I H 0.0277 0.4613 0.4881 0.104 Uiso 1 1 calc R . .
C108 C 0.2268(5) 0.3887(2) 0.47156(17) 0.0607(15) Uani 1 1 d . C .
H10J H 0.2367 0.4161 0.4536 0.091 Uiso 1 1 calc R . .
H10K H 0.1507 0.3737 0.4606 0.091 Uiso 1 1 calc R . .
H10L H 0.2915 0.3667 0.4699 0.091 Uiso 1 1 calc R . .
C109 C 0.4501(5) 0.3834(2) 0.5468(2) 0.0725(19) Uani 1 1 d . . .
H10M H 0.4908 0.4059 0.5305 0.109 Uiso 1 1 calc R C .
H10N H 0.441 0.3539 0.5308 0.109 Uiso 1 1 calc R . .
H10O H 0.497 0.3784 0.5759 0.109 Uiso 1 1 calc R . .
C110 C 0.3830(6) 0.4377(2) 0.63017(18) 0.0722(19) Uani 1 1 d . . .
H11E H 0.4226 0.4669 0.6248 0.108 Uiso 1 1 calc R C .
H11F H 0.4424 0.4131 0.637 0.108 Uiso 1 1 calc R . .
H11G H 0.3399 0.4417 0.655 0.108 Uiso 1 1 calc R . .
C111 C 0.0451(5) 0.2837(2) 0.6176(2) 0.0713(18) Uani 1 1 d . C .
H11H H 0.0148 0.2894 0.6455 0.086 Uiso 1 1 calc R . .
H11I H -0.001 0.2576 0.6024 0.086 Uiso 1 1 calc R . .
C112 C 0.1721(4) 0.26955(17) 0.62791(17) 0.0500(13) Uani 1 1 d . C .
H11J H 0.1904 0.2466 0.606 0.06 Uiso 1 1 calc R . .
H11K H 0.1875 0.2548 0.6573 0.06 Uiso 1 1 calc R . .
C113 C -0.0832(5) 0.3692(2) 0.6114(2) 0.0742(13) Uani 0.5 1 d P C 1
C114 C -0.0652(13) 0.3592(5) 0.6599(5) 0.0742(13) Uani 0.5 1 d P C 1
H114 H -0.0071 0.3379 0.6735 0.089 Uiso 0.5 1 calc PR C 1
C115 C -0.1416(12) 0.3841(5) 0.6837(5) 0.0742(13) Uani 0.5 1 d P C 1
H115 H -0.1349 0.3795 0.7145 0.089 Uiso 0.5 1 calc PR C 1
C116 C -0.2223(13) 0.4137(6) 0.6641(5) 0.0742(13) Uani 0.5 1 d P C 1
H116 H -0.2693 0.43 0.6819 0.089 Uiso 0.5 1 calc PR C 1
C117 C -0.2413(12) 0.4218(5) 0.6210(5) 0.0742(13) Uani 0.5 1 d P C 1
H117 H -0.3011 0.4425 0.6075 0.089 Uiso 0.5 1 calc PR C 1
C118 C -0.1642(14) 0.3969(6) 0.5967(5) 0.0742(13) Uani 0.5 1 d P C 1
H118 H -0.1761 0.402 0.5659 0.089 Uiso 0.5 1 calc PR C 1
C213 C -0.0832(5) 0.3692(2) 0.6114(2) 0.0742(13) Uani 0.5 1 d PD C 2
C214 C -0.0898(12) 0.3764(5) 0.6554(4) 0.0742(13) Uani 0.5 1 d PD C 2
H214 H -0.0331 0.3613 0.6766 0.089 Uiso 0.5 1 calc PR C 2
C215 C -0.1749(12) 0.4048(5) 0.6706(5) 0.0742(13) Uani 0.5 1 d PD C 2
H215 H -0.178 0.4065 0.7012 0.089 Uiso 0.5 1 calc PR C 2
C216 C -0.2556(11) 0.4306(5) 0.6407(5) 0.0742(13) Uani 0.5 1 d PD C 2
H216 H -0.3132 0.4496 0.6512 0.089 Uiso 0.5 1 calc PR C 2
C217 C -0.2511(11) 0.4282(5) 0.5951(5) 0.0742(13) Uani 0.5 1 d PD C 2
H217 H -0.3036 0.446 0.5745 0.089 Uiso 0.5 1 calc PR C 2
C218 C -0.1647(12) 0.3981(5) 0.5814(4) 0.0742(13) Uani 0.5 1 d PD C 2
H218 H -0.1596 0.3967 0.551 0.089 Uiso 0.5 1 calc PR C 2
C119 C -0.0895(4) 0.31519(16) 0.53645(15) 0.0425(11) Uani 1 1 d . C .
C120 C -0.2005(5) 0.2984(2) 0.54390(18) 0.0562(15) Uani 1 1 d . . .
H120 H -0.2188 0.2984 0.5729 0.067 Uiso 1 1 calc R C .
C121 C -0.2834(5) 0.2820(2) 0.50969(19) 0.0614(15) Uani 1 1 d . C .
H121 H -0.3577 0.2706 0.5153 0.074 Uiso 1 1 calc R . .
C122 C -0.2573(5) 0.28224(19) 0.46724(18) 0.0563(14) Uani 1 1 d . . .
H122 H -0.3139 0.2711 0.4436 0.068 Uiso 1 1 calc R C .
C123 C -0.1497(4) 0.29853(17) 0.45946(16) 0.0466(12) Uani 1 1 d . C .
H123 H -0.1321 0.2987 0.4303 0.056 Uiso 1 1 calc R . .
C124 C -0.0659(4) 0.31487(16) 0.49381(16) 0.0430(12) Uani 1 1 d . . .
H124 H 0.0084 0.3259 0.4879 0.052 Uiso 1 1 calc R C .
C125 C 0.2755(4) 0.34261(18) 0.68348(16) 0.0460(12) Uani 1 1 d . C .
C126 C 0.3383(5) 0.31974(19) 0.72029(16) 0.0509(13) Uani 1 1 d . . .
H126 H 0.3845 0.2931 0.7161 0.061 Uiso 1 1 calc R C .
C127 C 0.3342(5) 0.3352(2) 0.76197(18) 0.0630(16) Uani 1 1 d . C .
H127 H 0.3772 0.3193 0.7865 0.076 Uiso 1 1 calc R . .
C128 C 0.2675(6) 0.3738(3) 0.7683(2) 0.0717(18) Uani 1 1 d . . .
H128 H 0.2647 0.3843 0.7973 0.086 Uiso 1 1 calc R C .
C129 C 0.2049(6) 0.3973(2) 0.73332(19) 0.0661(16) Uani 1 1 d . C .
H129 H 0.1593 0.424 0.7379 0.079 Uiso 1 1 calc R . .
C130 C 0.2097(5) 0.38109(18) 0.69090(17) 0.0499(13) Uani 1 1 d . . .
H130 H 0.1664 0.3971 0.6665 0.06 Uiso 1 1 calc R C .
C131 C 0.4139(4) 0.29599(18) 0.62720(16) 0.0447(12) Uani 1 1 d . C .
C132 C 0.4308(5) 0.25660(19) 0.60262(16) 0.0510(13) Uani 1 1 d . . .
H132 H 0.3636 0.2429 0.5852 0.061 Uiso 1 1 calc R C .
C133 C 0.5406(6) 0.2365(2) 0.60238(19) 0.0644(16) Uani 1 1 d . C .
H133 H 0.5483 0.2093 0.5855 0.077 Uiso 1 1 calc R . .
C134 C 0.6390(6) 0.2565(3) 0.6271(2) 0.076(2) Uani 1 1 d . . .
H134 H 0.7152 0.243 0.6276 0.091 Uiso 1 1 calc R C .
C135 C 0.6261(5) 0.2961(3) 0.6511(2) 0.079(2) Uani 1 1 d . C .
H135 H 0.6943 0.31 0.6676 0.095 Uiso 1 1 calc R . .
C136 C 0.5161(5) 0.3159(2) 0.65180(19) 0.0614(15) Uani 1 1 d . . .
H136 H 0.5094 0.343 0.6689 0.074 Uiso 1 1 calc R C .
C137 C 0.2092(4) 0.31145(17) 0.53904(14) 0.0371(11) Uani 1 1 d . . .
C138 C 0.2283(4) 0.27781(16) 0.51675(15) 0.0364(10) Uani 1 1 d . C .
C139 C 0.2622(4) 0.23873(15) 0.49275(14) 0.0336(10) Uani 1 1 d . . .
C140 C 0.3705(4) 0.23850(16) 0.47755(19) 0.0521(14) Uani 1 1 d . B .
H140 H 0.4212 0.2648 0.4825 0.062 Uiso 1 1 calc R . .
C141 C 0.4049(4) 0.20084(15) 0.4556(2) 0.0559(16) Uani 1 1 d . . .
H141 H 0.4798 0.2016 0.4458 0.067 Uiso 1 1 calc R B .
C142 C 0.3336(3) 0.16124(14) 0.44706(14) 0.0307(9) Uani 1 1 d . B .
C143 C 0.2278(4) 0.16145(18) 0.46285(15) 0.0451(13) Uani 1 1 d . . .
H143 H 0.1778 0.1349 0.4585 0.054 Uiso 1 1 calc R B .
C144 C 0.1925(4) 0.19958(18) 0.48493(16) 0.0487(14) Uani 1 1 d . B .
H144 H 0.1181 0.1987 0.495 0.058 Uiso 1 1 calc R . .
C145 C 0.2901(5) 0.1201(2) 0.36138(18) 0.0605(9) Uani 0.5 1 d P B 1
C146 C 0.2493(9) 0.1694(5) 0.3529(4) 0.0605(9) Uani 0.5 1 d P B 1
H146 H 0.2664 0.1936 0.374 0.073 Uiso 0.5 1 calc PR B 1
C147 C 0.1827(9) 0.1767(5) 0.3104(4) 0.0605(9) Uani 0.5 1 d P B 1
H147 H 0.1487 0.2066 0.304 0.073 Uiso 0.5 1 calc PR B 1
C148 C 0.1658(10) 0.1464(5) 0.2808(4) 0.0605(9) Uani 0.5 1 d P B 1
H148 H 0.1252 0.1541 0.2524 0.073 Uiso 0.5 1 calc PR B 1
C149 C 0.2057(12) 0.1027(5) 0.2896(4) 0.0605(9) Uani 0.5 1 d P B 1
H149 H 0.1832 0.0804 0.2671 0.073 Uiso 0.5 1 calc PR B 1
C150 C 0.2812(4) 0.0848(2) 0.33057(17) 0.0605(9) Uani 0.5 1 d P B 1
H150 H 0.3163 0.0549 0.3345 0.073 Uiso 0.5 1 calc PR B 1
C245 C 0.2901(5) 0.1201(2) 0.36138(18) 0.0605(9) Uani 0.5 1 d P B 2
C246 C 0.2095(10) 0.1524(5) 0.3484(4) 0.0605(9) Uani 0.5 1 d P B 2
H246 H 0.1984 0.1764 0.3685 0.073 Uiso 0.5 1 calc PR B 2
C247 C 0.1403(10) 0.1533(5) 0.3071(4) 0.0605(9) Uani 0.5 1 d P B 2
H247 H 0.088 0.1787 0.2993 0.073 Uiso 0.5 1 calc PR B 2
C248 C 0.1461(11) 0.1187(5) 0.2779(4) 0.0605(9) Uani 0.5 1 d P B 2
H248 H 0.0979 0.1199 0.2498 0.073 Uiso 0.5 1 calc PR B 2
C249 C 0.2241(10) 0.0805(5) 0.2890(4) 0.0605(9) Uani 0.5 1 d P B 2
H249 H 0.2345 0.0554 0.2699 0.073 Uiso 0.5 1 calc PR B 2
C250 C 0.2812(4) 0.0848(2) 0.33057(17) 0.0605(9) Uani 0.5 1 d P B 2
H250 H 0.3248 0.0578 0.3409 0.073 Uiso 0.5 1 calc PR B 2
C151 C 0.3288(4) 0.05999(15) 0.43643(17) 0.0435(6) Uani 0.5 1 d P B 1
C152 C 0.4168(8) 0.0297(3) 0.4642(3) 0.0435(6) Uani 0.5 1 d P B 1
H152 H 0.4985 0.0379 0.4689 0.052 Uiso 0.5 1 calc PR B 1
C153 C 0.3793(8) -0.0106(3) 0.4832(3) 0.0435(6) Uani 0.5 1 d P B 1
H153 H 0.4307 -0.0284 0.5041 0.052 Uiso 0.5 1 calc PR B 1
C154 C 0.2563(4) -0.02340(15) 0.46888(17) 0.0435(6) Uani 0.5 1 d P B 1
H154 H 0.232 -0.0538 0.4756 0.052 Uiso 0.5 1 calc PR B 1
C155 C 0.1789(8) 0.0036(3) 0.4479(3) 0.0435(6) Uani 0.5 1 d P B 1
H155 H 0.0971 -0.004 0.445 0.052 Uiso 0.5 1 calc PR B 1
C156 C 0.2137(8) 0.0440(3) 0.4294(3) 0.0435(6) Uani 0.5 1 d P B 1
H156 H 0.1555 0.0616 0.4109 0.052 Uiso 0.5 1 calc PR B 1
C251 C 0.3288(4) 0.05999(15) 0.43643(17) 0.0435(6) Uani 0.5 1 d P B 2
C252 C 0.3525(8) 0.0242(3) 0.4147(3) 0.0435(6) Uani 0.5 1 d P B 2
H252 H 0.3929 0.0273 0.3902 0.052 Uiso 0.5 1 calc PR B 2
C253 C 0.3165(8) -0.0210(3) 0.4282(3) 0.0435(6) Uani 0.5 1 d P B 2
H253 H 0.3299 -0.0483 0.4123 0.052 Uiso 0.5 1 calc PR B 2
C254 C 0.2563(4) -0.02340(15) 0.46888(17) 0.0435(6) Uani 0.5 1 d P B 2
H254 H 0.2434 -0.052 0.4828 0.052 Uiso 0.5 1 calc PR B 2
C255 C 0.2247(8) 0.0152(3) 0.4828(4) 0.0435(6) Uani 0.5 1 d P B 2
H255 H 0.1711 0.0142 0.5034 0.052 Uiso 0.5 1 calc PR B 2
C256 C 0.2615(8) 0.0597(3) 0.4707(3) 0.0435(6) Uani 0.5 1 d P B 2
H256 H 0.2419 0.0874 0.4847 0.052 Uiso 0.5 1 calc PR B 2
Rh1 Rh 0.58682(3) 0.113580(10) 0.418006(11) 0.02454(10) Uani 1 1 d . B .
Cl2 Cl 0.56913(10) 0.09055(5) 0.34352(4) 0.0490(3) Uani 1 1 d . . .
C201 C 0.6019(4) 0.12566(15) 0.47692(18) 0.0345(10) Uani 1 1 d . . .
O202 O 0.6086(3) 0.13164(12) 0.51147(13) 0.0474(8) Uani 1 1 d . B .

loop_
_atom_site_aniso_label
_atom_site_aniso_U_11
_atom_site_aniso_U_22
_atom_site_aniso_U_33
_atom_site_aniso_U_23
_atom_site_aniso_U_13
_atom_site_aniso_U_12
Fe1 0.0477(4) 0.0241(3) 0.0392(4) 0.0094(3) 0.0198(3) 0.0063(3)
P1 0.0662(9) 0.0565(9) 0.0718(10) 0.0454(8) 0.0451(8) 0.0323(7)
P2 0.0649(8) 0.0243(6) 0.0366(7) 0.0055(5) 0.0250(6) 0.0064(5)
P3 0.0185(5) 0.0228(5) 0.0250(6) 0.0022(4) 0.0050(4) -0.0011(4)
C1 0.058(3) 0.025(2) 0.037(3) -0.001(2) 0.012(2) 0.014(2)
C2 0.054(3) 0.024(2) 0.055(3) 0.004(2) 0.015(3) 0.007(2)
C3 0.058(3) 0.026(2) 0.058(3) 0.005(2) 0.009(3) 0.002(2)
C4 0.057(3) 0.031(2) 0.038(3) -0.005(2) 0.011(2) 0.001(2)
C5 0.054(3) 0.031(2) 0.036(3) -0.008(2) 0.016(2) 0.006(2)
C6 0.065(3) 0.041(3) 0.055(3) 0.001(3) 0.011(3) 0.015(3)
C7 0.085(4) 0.029(3) 0.082(4) 0.012(3) 0.031(3) 0.000(3)
C8 0.059(4) 0.049(3) 0.117(6) 0.014(4) -0.003(4) -0.002(3)
C9 0.088(4) 0.041(3) 0.043(3) -0.002(2) 0.015(3) 0.005(3)
C10 0.058(3) 0.050(3) 0.059(4) -0.005(3) 0.031(3) 0.005(3)
C11A 0.099(4) 0.033(2) 0.045(3) 0.011(2) 0.037(3) 0.028(2)
C12A 0.099(4) 0.033(2) 0.045(3) 0.011(2) 0.037(3) 0.028(2)
C11B 0.099(4) 0.033(2) 0.045(3) 0.011(2) 0.037(3) 0.028(2)
C12B 0.099(4) 0.033(2) 0.045(3) 0.011(2) 0.037(3) 0.028(2)
C19A 0.0493(14) 0.0513(17) 0.0712(18) 0.0011(15) 0.0064(13) 0.0085(13)
C20A 0.0493(14) 0.0513(17) 0.0712(18) 0.0011(15) 0.0064(13) 0.0085(13)
C21A 0.0493(14) 0.0513(17) 0.0712(18) 0.0011(15) 0.0064(13) 0.0085(13)
C22A 0.0493(14) 0.0513(17) 0.0712(18) 0.0011(15) 0.0064(13) 0.0085(13)
C23A 0.0493(14) 0.0513(17) 0.0712(18) 0.0011(15) 0.0064(13) 0.0085(13)
C24A 0.0493(14) 0.0513(17) 0.0712(18) 0.0011(15) 0.0064(13) 0.0085(13)
C19B 0.0493(14) 0.0513(17) 0.0712(18) 0.0011(15) 0.0064(13) 0.0085(13)
C20B 0.0493(14) 0.0513(17) 0.0712(18) 0.0011(15) 0.0064(13) 0.0085(13)
C21B 0.0493(14) 0.0513(17) 0.0712(18) 0.0011(15) 0.0064(13) 0.0085(13)
C22B 0.0493(14) 0.0513(17) 0.0712(18) 0.0011(15) 0.0064(13) 0.0085(13)
C23B 0.0493(14) 0.0513(17) 0.0712(18) 0.0011(15) 0.0064(13) 0.0085(13)
C24B 0.0493(14) 0.0513(17) 0.0712(18) 0.0011(15) 0.0064(13) 0.0085(13)
C25 0.044(3) 0.034(2) 0.039(3) 0.008(2) 0.014(2) 0.003(2)
C26 0.055(3) 0.038(3) 0.044(3) 0.002(2) 0.021(2) -0.001(2)
C27 0.058(3) 0.059(3) 0.035(3) 0.001(2) 0.011(2) 0.003(3)
C28 0.057(3) 0.065(4) 0.034(3) 0.020(3) 0.013(2) 0.003(3)
C29 0.046(3) 0.047(3) 0.055(4) 0.024(3) 0.012(3) -0.002(2)
C30 0.038(2) 0.034(2) 0.035(3) 0.005(2) 0.009(2) 0.0033(19)
C31A 0.0899(19) 0.0689(17) 0.0524(16) -0.0204(12) 0.0327(14) -0.0322(14)
C32A 0.0899(19) 0.0689(17) 0.0524(16) -0.0204(12) 0.0327(14) -0.0322(14)
C33A 0.0899(19) 0.0689(17) 0.0524(16) -0.0204(12) 0.0327(14) -0.0322(14)
C34A 0.0899(19) 0.0689(17) 0.0524(16) -0.0204(12) 0.0327(14) -0.0322(14)
C35A 0.0899(19) 0.0689(17) 0.0524(16) -0.0204(12) 0.0327(14) -0.0322(14)
C36A 0.0899(19) 0.0689(17) 0.0524(16) -0.0204(12) 0.0327(14) -0.0322(14)
C31B 0.0899(19) 0.0689(17) 0.0524(16) -0.0204(12) 0.0327(14) -0.0322(14)
C32B 0.0899(19) 0.0689(17) 0.0524(16) -0.0204(12) 0.0327(14) -0.0322(14)
C33B 0.0899(19) 0.0689(17) 0.0524(16) -0.0204(12) 0.0327(14) -0.0322(14)
C34B 0.0899(19) 0.0689(17) 0.0524(16) -0.0204(12) 0.0327(14) -0.0322(14)
C35B 0.0899(19) 0.0689(17) 0.0524(16) -0.0204(12) 0.0327(14) -0.0322(14)
C36B 0.0899(19) 0.0689(17) 0.0524(16) -0.0204(12) 0.0327(14) -0.0322(14)
C37 0.044(3) 0.030(2) 0.037(3) 0.005(2) 0.018(2) 0.0070(19)
C38 0.042(2) 0.033(2) 0.032(3) 0.004(2) 0.017(2) 0.0044(19)
C39 0.042(2) 0.028(2) 0.027(2) 0.0024(18) 0.017(2) 0.0012(18)
C40 0.028(2) 0.033(2) 0.039(3) 0.000(2) 0.0122(19) -0.0052(18)
C41 0.024(2) 0.027(2) 0.035(2) 0.0046(18) 0.0056(18) -0.0003(16)
C42 0.024(2) 0.0227(19) 0.027(2) 0.0028(17) 0.0086(17) 0.0013(16)
C43 0.024(2) 0.033(2) 0.034(2) 0.0073(19) 0.0098(18) 0.0040(17)
C44 0.030(2) 0.035(2) 0.036(3) 0.011(2) 0.0090(19) 0.0111(18)
C45A 0.0396(11) 0.0318(10) 0.0598(14) -0.0059(10) 0.0225(10) -0.0015(8)
C46A 0.0396(11) 0.0318(10) 0.0598(14) -0.0059(10) 0.0225(10) -0.0015(8)
C47A 0.0396(11) 0.0318(10) 0.0598(14) -0.0059(10) 0.0225(10) -0.0015(8)
C48A 0.0396(11) 0.0318(10) 0.0598(14) -0.0059(10) 0.0225(10) -0.0015(8)
C49A 0.0396(11) 0.0318(10) 0.0598(14) -0.0059(10) 0.0225(10) -0.0015(8)
C50A 0.0396(11) 0.0318(10) 0.0598(14) -0.0059(10) 0.0225(10) -0.0015(8)
C45B 0.0396(11) 0.0318(10) 0.0598(14) -0.0059(10) 0.0225(10) -0.0015(8)
C46B 0.0396(11) 0.0318(10) 0.0598(14) -0.0059(10) 0.0225(10) -0.0015(8)
C47B 0.0396(11) 0.0318(10) 0.0598(14) -0.0059(10) 0.0225(10) -0.0015(8)
C48B 0.0396(11) 0.0318(10) 0.0598(14) -0.0059(10) 0.0225(10) -0.0015(8)
C49B 0.0396(11) 0.0318(10) 0.0598(14) -0.0059(10) 0.0225(10) -0.0015(8)
C50B 0.0396(11) 0.0318(10) 0.0598(14) -0.0059(10) 0.0225(10) -0.0015(8)
C51 0.022(2) 0.039(2) 0.025(2) 0.0012(19) 0.0049(17) -0.0108(17)
C52 0.027(2) 0.059(3) 0.031(3) 0.013(2) 0.0029(19) -0.010(2)
C53 0.038(3) 0.106(5) 0.037(3) 0.023(3) -0.002(2) -0.010(3)
C54 0.049(4) 0.152(7) 0.030(3) -0.002(4) 0.003(3) -0.031(4)
C55 0.064(4) 0.125(6) 0.049(4) -0.047(4) 0.024(3) -0.049(4)
C56 0.045(3) 0.057(3) 0.042(3) -0.017(3) 0.014(2) -0.014(2)
Fe2 0.0505(4) 0.0356(4) 0.0301(4) -0.0022(3) 0.0100(3) -0.0137(3)
P11 0.0492(7) 0.0429(7) 0.0310(7) -0.0067(6) 0.0124(6) -0.0109(6)
P12 0.0504(7) 0.0387(7) 0.0311(7) -0.0007(5) 0.0102(6) -0.0134(6)
P13 0.0198(5) 0.0379(6) 0.0315(6) 0.0059(5) 0.0067(4) -0.0020(4)
C101 0.085(4) 0.033(3) 0.055(4) 0.003(2) 0.020(3) -0.015(3)
C102 0.080(4) 0.034(3) 0.044(3) 0.009(2) 0.005(3) -0.013(3)
C103 0.070(4) 0.041(3) 0.036(3) 0.006(2) 0.016(3) -0.014(3)
C104 0.063(3) 0.048(3) 0.042(3) 0.005(2) 0.013(3) -0.025(3)
C105 0.076(4) 0.042(3) 0.050(3) -0.001(3) 0.015(3) -0.029(3)
C106 0.104(5) 0.034(3) 0.070(4) -0.011(3) 0.018(4) -0.008(3)
C107 0.090(5) 0.052(3) 0.065(4) 0.005(3) 0.006(4) 0.002(3)
C108 0.079(4) 0.064(4) 0.040(3) 0.010(3) 0.011(3) -0.012(3)
C109 0.075(4) 0.093(5) 0.054(4) 0.006(3) 0.024(3) -0.039(4)
C110 0.090(4) 0.072(4) 0.051(4) -0.010(3) 0.003(3) -0.048(4)
C111 0.067(4) 0.086(5) 0.056(4) 0.029(3) -0.006(3) -0.032(3)
C112 0.060(3) 0.044(3) 0.050(3) 0.005(2) 0.019(3) -0.012(2)
C113 0.064(2) 0.077(3) 0.089(3) -0.050(3) 0.036(2) -0.0236(17)
C114 0.064(2) 0.077(3) 0.089(3) -0.050(3) 0.036(2) -0.0236(17)
C115 0.064(2) 0.077(3) 0.089(3) -0.050(3) 0.036(2) -0.0236(17)
C116 0.064(2) 0.077(3) 0.089(3) -0.050(3) 0.036(2) -0.0236(17)
C117 0.064(2) 0.077(3) 0.089(3) -0.050(3) 0.036(2) -0.0236(17)
C118 0.064(2) 0.077(3) 0.089(3) -0.050(3) 0.036(2) -0.0236(17)
C213 0.064(2) 0.077(3) 0.089(3) -0.050(3) 0.036(2) -0.0236(17)
C214 0.064(2) 0.077(3) 0.089(3) -0.050(3) 0.036(2) -0.0236(17)
C215 0.064(2) 0.077(3) 0.089(3) -0.050(3) 0.036(2) -0.0236(17)
C216 0.064(2) 0.077(3) 0.089(3) -0.050(3) 0.036(2) -0.0236(17)
C217 0.064(2) 0.077(3) 0.089(3) -0.050(3) 0.036(2) -0.0236(17)
C218 0.064(2) 0.077(3) 0.089(3) -0.050(3) 0.036(2) -0.0236(17)
C119 0.052(3) 0.041(3) 0.035(3) -0.011(2) 0.008(2) -0.006(2)
C120 0.055(3) 0.075(4) 0.042(3) -0.012(3) 0.018(3) -0.021(3)
C121 0.050(3) 0.077(4) 0.058(4) -0.016(3) 0.011(3) -0.016(3)
C122 0.056(3) 0.059(3) 0.050(3) -0.022(3) -0.005(3) -0.004(3)
C123 0.055(3) 0.049(3) 0.033(3) -0.006(2) 0.001(2) 0.002(2)
C124 0.046(3) 0.044(3) 0.040(3) -0.001(2) 0.012(2) 0.001(2)
C125 0.056(3) 0.051(3) 0.033(3) -0.005(2) 0.012(2) -0.009(2)
C126 0.059(3) 0.056(3) 0.037(3) 0.010(3) 0.006(2) -0.002(3)
C127 0.073(4) 0.078(4) 0.038(3) 0.009(3) 0.010(3) -0.010(3)
C128 0.082(4) 0.098(5) 0.037(4) -0.005(3) 0.015(3) -0.010(4)
C129 0.085(4) 0.069(4) 0.046(4) -0.011(3) 0.016(3) 0.001(3)
C130 0.059(3) 0.055(3) 0.035(3) -0.003(2) 0.004(2) -0.004(3)
C131 0.050(3) 0.051(3) 0.035(3) 0.006(2) 0.014(2) -0.009(2)
C132 0.061(3) 0.057(3) 0.036(3) 0.013(3) 0.010(2) -0.001(3)
C133 0.072(4) 0.078(4) 0.048(4) 0.017(3) 0.023(3) 0.010(3)
C134 0.067(4) 0.094(5) 0.076(5) 0.031(4) 0.040(4) 0.004(4)
C135 0.053(4) 0.097(5) 0.090(5) 0.019(4) 0.019(4) -0.024(4)
C136 0.056(4) 0.065(4) 0.064(4) 0.007(3) 0.014(3) -0.017(3)
C137 0.036(2) 0.046(3) 0.028(3) 0.004(2) 0.004(2) -0.014(2)
C138 0.032(2) 0.047(3) 0.029(3) -0.002(2) 0.002(2) -0.005(2)
C139 0.029(2) 0.042(2) 0.029(2) 0.003(2) 0.0023(18) 0.0024(19)
C140 0.031(3) 0.030(2) 0.098(4) 0.001(3) 0.020(3) -0.003(2)
C141 0.030(2) 0.026(2) 0.119(5) 0.009(3) 0.036(3) 0.0019(19)
C142 0.020(2) 0.034(2) 0.039(3) 0.007(2) 0.0052(18) 0.0043(17)
C143 0.027(2) 0.066(3) 0.044(3) -0.024(3) 0.011(2) -0.023(2)
C144 0.037(3) 0.068(3) 0.047(3) -0.030(3) 0.024(2) -0.020(2)
C145 0.0417(16) 0.102(3) 0.0377(15) 0.0102(17) 0.0055(13) -0.0040(16)
C146 0.0417(16) 0.102(3) 0.0377(15) 0.0102(17) 0.0055(13) -0.0040(16)
C147 0.0417(16) 0.102(3) 0.0377(15) 0.0102(17) 0.0055(13) -0.0040(16)
C148 0.0417(16) 0.102(3) 0.0377(15) 0.0102(17) 0.0055(13) -0.0040(16)
C149 0.0417(16) 0.102(3) 0.0377(15) 0.0102(17) 0.0055(13) -0.0040(16)
C150 0.0417(16) 0.102(3) 0.0377(15) 0.0102(17) 0.0055(13) -0.0040(16)
C245 0.0417(16) 0.102(3) 0.0377(15) 0.0102(17) 0.0055(13) -0.0040(16)
C246 0.0417(16) 0.102(3) 0.0377(15) 0.0102(17) 0.0055(13) -0.0040(16)
C247 0.0417(16) 0.102(3) 0.0377(15) 0.0102(17) 0.0055(13) -0.0040(16)
C248 0.0417(16) 0.102(3) 0.0377(15) 0.0102(17) 0.0055(13) -0.0040(16)
C249 0.0417(16) 0.102(3) 0.0377(15) 0.0102(17) 0.0055(13) -0.0040(16)
C250 0.0417(16) 0.102(3) 0.0377(15) 0.0102(17) 0.0055(13) -0.0040(16)
C151 0.0366(12) 0.0312(12) 0.0662(17) 0.0042(12) 0.0195(12) -0.0029(9)
C152 0.0366(12) 0.0312(12) 0.0662(17) 0.0042(12) 0.0195(12) -0.0029(9)
C153 0.0366(12) 0.0312(12) 0.0662(17) 0.0042(12) 0.0195(12) -0.0029(9)
C154 0.0366(12) 0.0312(12) 0.0662(17) 0.0042(12) 0.0195(12) -0.0029(9)
C155 0.0366(12) 0.0312(12) 0.0662(17) 0.0042(12) 0.0195(12) -0.0029(9)
C156 0.0366(12) 0.0312(12) 0.0662(17) 0.0042(12) 0.0195(12) -0.0029(9)
C251 0.0366(12) 0.0312(12) 0.0662(17) 0.0042(12) 0.0195(12) -0.0029(9)
C252 0.0366(12) 0.0312(12) 0.0662(17) 0.0042(12) 0.0195(12) -0.0029(9)
C253 0.0366(12) 0.0312(12) 0.0662(17) 0.0042(12) 0.0195(12) -0.0029(9)
C254 0.0366(12) 0.0312(12) 0.0662(17) 0.0042(12) 0.0195(12) -0.0029(9)
C255 0.0366(12) 0.0312(12) 0.0662(17) 0.0042(12) 0.0195(12) -0.0029(9)
C256 0.0366(12) 0.0312(12) 0.0662(17) 0.0042(12) 0.0195(12) -0.0029(9)
Rh1 0.01891(17) 0.02375(17) 0.0319(2) 0.00088(14) 0.00689(13) -0.00088(12)
Cl2 0.0352(6) 0.0588(8) 0.0510(8) -0.0129(6) 0.0010(5) 0.0041(5)
C201 0.020(2) 0.030(2) 0.054(3) -0.003(2) 0.007(2) -0.0007(17)
O202 0.0375(19) 0.052(2) 0.054(2) 0.0021(19) 0.0085(18) 0.0011(15)

loop_
_atom_type_symbol
_atom_type_description
_atom_type_scat_dispersion_real
_atom_type_scat_dispersion_imag
_atom_type_scat_source
C C 0.0033 0.0016 'International Tables Vol C Tables 4.2.6.8 and 6.1.1.4'
H H 0 0 'International Tables Vol C Tables 4.2.6.8 and 6.1.1.4'
Cl Cl 0.1484 0.1585 'International Tables Vol C Tables 4.2.6.8 and 6.1.1.4'
Fe Fe 0.3463 0.8444 'International Tables Vol C Tables 4.2.6.8 and 6.1.1.4'
Rh Rh -1.1178 0.9187 'International Tables Vol C Tables 4.2.6.8 and 6.1.1.4'
P P 0.1023 0.0942 'International Tables Vol C Tables 4.2.6.8 and 6.1.1.4'
O O 0.0106 0.006 'International Tables Vol C Tables 4.2.6.8 and 6.1.1.4'

loop_
_geom_angle_atom_site_label_1
_geom_angle_atom_site_label_2
_geom_angle_atom_site_label_3
_geom_angle
C37 Fe1 C5 92.77(17)
C37 Fe1 C4 85.81(18)
C5 Fe1 C4 39.77(18)
C37 Fe1 C3 115.52(19)
C5 Fe1 C3 66.44(19)
C4 Fe1 C3 38.95(18)
C37 Fe1 C1 130.54(18)
C5 Fe1 C1 39.71(17)
C4 Fe1 C1 65.73(18)
C3 Fe1 C1 65.53(19)
C37 Fe1 C2 151.52(18)
C5 Fe1 C2 66.27(17)
C4 Fe1 C2 65.73(18)
C3 Fe1 C2 39.54(18)
C1 Fe1 C2 38.58(18)
C37 Fe1 P2 84.58(15)
C5 Fe1 P2 109.64(14)
C4 Fe1 P2 147.26(14)
C3 Fe1 P2 159.24(14)
C1 Fe1 P2 97.99(14)
C2 Fe1 P2 119.72(14)
C37 Fe1 P1 88.43(13)
C5 Fe1 P1 165.25(15)
C4 Fe1 P1 125.84(15)
C3 Fe1 P1 99.83(15)
C1 Fe1 P1 141.02(13)
C2 Fe1 P1 107.05(13)
P2 Fe1 P1 85.11(6)
C11B P1 C19A 103.9(4)
C11B P1 C13A 63.6(5)
C19A P1 C13A 114.3(4)
C11B P1 C13B 105.5(5)
C19A P1 C13B 88.5(4)
C13A P1 C13B 45.4(5)
C19A P1 C11A 95.9(4)
C13A P1 C11A 92.1(5)
C13B P1 C11A 133.5(4)
C11B P1 Fe1 115.4(4)
C19A P1 Fe1 122.55(19)
C13A P1 Fe1 120.0(4)
C13B P1 Fe1 116.9(3)
C11A P1 Fe1 99.3(3)
C31A P2 C12A 104.6(2)
C31A P2 C25 100.9(2)
C12A P2 C25 100.0(2)
C31A P2 Fe1 119.06(13)
C12A P2 Fe1 106.9(2)
C25 P2 Fe1 122.74(16)
C42 P3 C51 103.32(18)
C42 P3 C45A 108.11(19)
C51 P3 C45A 103.3(2)
C42 P3 Rh1 111.30(12)
C51 P3 Rh1 117.08(12)
C45A P3 Rh1 112.89(15)
C2 C1 C5 109.0(4)
C2 C1 C6 127.2(4)
C5 C1 C6 123.2(4)
C2 C1 Fe1 71.3(3)
C5 C1 Fe1 68.8(2)
C6 C1 Fe1 132.9(3)
C1 C2 C3 107.4(4)
C1 C2 C7 126.7(5)
C3 C2 C7 124.9(5)
C1 C2 Fe1 70.1(2)
C3 C2 Fe1 69.5(3)
C7 C2 Fe1 134.3(3)
C4 C3 C2 107.8(4)
C4 C3 C8 125.1(5)
C2 C3 C8 126.3(5)
C4 C3 Fe1 69.9(3)
C2 C3 Fe1 71.0(3)
C8 C3 Fe1 132.4(4)
C3 C4 C5 108.9(4)
C3 C4 C9 126.4(5)
C5 C4 C9 124.4(4)
C3 C4 Fe1 71.2(3)
C5 C4 Fe1 69.6(2)
C9 C4 Fe1 129.2(3)
C4 C5 C1 106.8(4)
C4 C5 C10 125.3(4)
C1 C5 C10 127.7(5)
C4 C5 Fe1 70.6(2)
C1 C5 Fe1 71.4(2)
C10 C5 Fe1 127.0(3)
C1 C6 H6A 109.5
C1 C6 H6B 109.5
H6A C6 H6B 109.5
C1 C6 H6C 109.5
H6A C6 H6C 109.5
H6B C6 H6C 109.5
C2 C7 H7A 109.5
C2 C7 H7B 109.5
H7A C7 H7B 109.5
C2 C7 H7C 109.5
H7A C7 H7C 109.5
H7B C7 H7C 109.5
C3 C8 H8A 109.5
C3 C8 H8B 109.5
H8A C8 H8B 109.5
C3 C8 H8C 109.5
H8A C8 H8C 109.5
H8B C8 H8C 109.5
C4 C9 H9A 109.5
C4 C9 H9B 109.5
H9A C9 H9B 109.5
C4 C9 H9C 109.5
H9A C9 H9C 109.5
H9B C9 H9C 109.5
C5 C10 H10A 109.5
C5 C10 H10B 109.5
H10A C10 H10B 109.5
C5 C10 H10C 109.5
H10A C10 H10C 109.5
H10B C10 H10C 109.5
C12A C11A P1 110.3(6)
C12A C11A H11A 109.6
P1 C11A H11A 109.6
C12A C11A H11B 109.6
P1 C11A H11B 109.6
H11A C11A H11B 108.1
C11A C12A P2 120.4(6)
C11A C12A H12A 107.2
P2 C12A H12A 107.2
C11A C12A H12B 107.2
P2 C12A H12B 107.2
H12A C12A H12B 106.8
C18A C13A C14A 107.6(9)
C18A C13A P1 119.4(8)
C14A C13A P1 132.5(9)
C15A C14A C13A 123.3(11)
C15A C14A H14A 118.4
C13A C14A H14A 118.4
C14A C15A C16A 116.8(11)
C14A C15A H15A 121.6
C16A C15A H15A 121.6
C15A C16A C17A 127.8(10)
C15A C16A H16A 116.1
C17A C16A H16A 116.1
C18A C17A C16A 95.7(6)
C18A C17A H17A 132.1
C16A C17A H17A 132.1
C17A C18A C13A 147.2(7)
C17A C18A H18A 106.4
C13A C18A H18A 106.4
P1 C11B H11C 110
P1 C11B H11D 110
H11C C11B H11D 108.4
C14B C13B P1 126.1(9)
C13B C14B C15B 123.4(11)
C13B C14B H14B 118.3
C15B C14B H14B 118.3
C16B C15B C14B 115.8(11)
C16B C15B H15B 122.1
C14B C15B H15B 122.1
C15B C16B H16B 119.2
C24A C19A C20A 123.7(7)
C24A C19A P1 121.5(4)
C20A C19A P1 114.1(7)
C21A C20A C19A 115.1(11)
C21A C20A H20A 122.4
C19A C20A H20A 122.4
C20A C21A C22A 122.1(11)
C20A C21A H21A 118.9
C22A C21A H21A 118.9
C21A C22A C23A 123.8(11)
C21A C22A H22A 118.1
C23A C22A H22A 118.1
C24A C23A C22A 111.3(7)
C24A C23A H23A 124.4
C22A C23A H23A 124.4
C19A C24A C23A 123.0(5)
C19A C24A H24A 118.5
C23A C24A H24A 118.5
C21B C20B H20B 117.3
C22B C21B C20B 118.7(10)
C22B C21B H21B 120.7
C20B C21B H21B 120.7
C21B C22B H22B 121.8
C26 C25 C30 118.7(4)
C26 C25 P2 121.5(3)
C30 C25 P2 119.7(4)
C25 C26 C27 121.2(5)
C25 C26 H26 119.4
C27 C26 H26 119.4
C28 C27 C26 119.1(5)
C28 C27 H27 120.4
C26 C27 H27 120.4
C27 C28 C29 120.4(4)
C27 C28 H28 119.8
C29 C28 H28 119.8
C28 C29 C30 120.0(5)
C28 C29 H29 120
C30 C29 H29 120
C25 C30 C29 120.5(5)
C25 C30 H30 119.7
C29 C30 H30 119.7
C32A C31A C36A 120
C32A C31A P2 119.5(2)
C36A C31A P2 120.5(2)
C31A C32A C33A 120
C31A C32A H32A 120
C33A C32A H32A 120
C32A C33A C34A 120
C32A C33A H33A 120
C34A C33A H33A 120
C35A C34A C33A 120
C35A C34A H34A 120
C33A C34A H34A 120
C34A C35A C36A 120
C34A C35A H35A 120
C36A C35A H35A 120
C35A C36A C31A 120
C35A C36A H36A 120
C31A C36A H36A 120
C38 C37 Fe1 174.0(4)
C37 C38 C39 179.6(5)
C44 C39 C40 116.8(4)
C44 C39 C38 122.3(4)
C40 C39 C38 120.9(4)
C41 C40 C39 121.3(4)
C41 C40 H40 119.3
C39 C40 H40 119.3
C40 C41 C42 120.9(4)
C40 C41 H41 119.5
C42 C41 H41 119.5
C43 C42 C41 117.9(3)
C43 C42 P3 120.7(3)
C41 C42 P3 121.4(3)
C44 C43 C42 120.8(4)
C44 C43 H43 119.6
C42 C43 H43 119.6
C43 C44 C39 122.2(4)
C43 C44 H44 118.9
C39 C44 H44 118.9
C46A C45A C50A 118.9(4)
C46A C45A P3 123.0(3)
C50A C45A P3 118.1(3)
C45A C46A C47A 115.6(5)
C45A C46A H46A 122.2
C47A C46A H46A 122.2
C48A C47A C46A 114.7(7)
C48A C47A H47A 122.7
C46A C47A H47A 122.7
C47A C48A C49A 119.2(5)
C47A C48A H48A 120.4
C49A C48A H48A 120.4
C48A C49A C50A 119.1(4)
C48A C49A H49A 120.4
C50A C49A H49A 120.4
C45A C50A C49A 121.5(4)
C45A C50A H50A 119.2
C49A C50A H50A 119.2
C52 C51 C56 117.6(4)
C52 C51 P3 123.1(3)
C56 C51 P3 119.2(4)
C51 C52 C53 120.5(5)
C51 C52 H52 119.7
C53 C52 H52 119.7
C54 C53 C52 121.4(6)
C54 C53 H53 119.3
C52 C53 H53 119.3
C53 C54 C55 119.8(6)
C53 C54 H54 120.1
C55 C54 H54 120.1
C54 C55 C56 120.0(6)
C54 C55 H55 120
C56 C55 H55 120
C55 C56 C51 120.7(6)
C55 C56 H56 119.7
C51 C56 H56 119.7
C137 Fe2 C104 95.26(19)
C137 Fe2 C103 86.27(19)
C104 Fe2 C103 39.6(2)
C137 Fe2 C102 114.6(2)
C104 Fe2 C102 66.9(2)
C103 Fe2 C102 39.5(2)
C137 Fe2 C105 133.2(2)
C104 Fe2 C105 39.6(2)
C103 Fe2 C105 65.9(2)
C102 Fe2 C105 66.3(2)
C137 Fe2 C101 151.7(2)
C104 Fe2 C101 66.7(2)
C103 Fe2 C101 65.8(2)
C102 Fe2 C101 39.2(2)
C105 Fe2 C101 39.6(2)
C137 Fe2 P12 83.65(14)
C104 Fe2 P12 106.91(16)
C103 Fe2 P12 143.74(16)
C102 Fe2 P12 160.68(15)
C105 Fe2 P12 96.94(16)
C101 Fe2 P12 121.52(16)
C137 Fe2 P11 87.73(13)
C104 Fe2 P11 166.91(16)
C103 Fe2 P11 128.27(16)
C102 Fe2 P11 100.24(16)
C105 Fe2 P11 139.07(16)
C101 Fe2 P11 105.40(16)
P12 Fe2 P11 86.07(5)
C113 P11 C111 101.8(3)
C113 P11 C119 98.0(3)
C111 P11 C119 102.2(3)
C113 P11 Fe2 121.83(19)
C111 P11 Fe2 109.11(19)
C119 P11 Fe2 120.77(15)
C131 P12 C125 102.7(2)
C131 P12 C112 102.7(2)
C125 P12 C112 101.3(2)
C131 P12 Fe2 119.54(15)
C125 P12 Fe2 120.02(18)
C112 P12 Fe2 107.83(18)
C142 P13 C151 107.1(2)
C142 P13 C145 103.5(2)
C151 P13 C145 103.0(3)
C142 P13 Rh1 112.37(13)
C151 P13 Rh1 112.13(15)
C145 P13 Rh1 117.75(17)
C102 C101 C105 107.9(5)
C102 C101 C106 125.1(6)
C105 C101 C106 126.2(5)
C102 C101 Fe2 69.7(3)
C105 C101 Fe2 70.0(3)
C106 C101 Fe2 133.4(4)
C101 C102 C103 107.8(5)
C101 C102 C107 125.7(5)
C103 C102 C107 125.8(5)
C101 C102 Fe2 71.1(3)
C103 C102 Fe2 70.1(3)
C107 C102 Fe2 131.8(4)
C104 C103 C102 108.9(4)
C104 C103 C108 125.9(5)
C102 C103 C108 125.0(5)
C104 C103 Fe2 69.8(3)
C102 C103 Fe2 70.3(3)
C108 C103 Fe2 130.0(4)
C103 C104 C105 107.4(5)
C103 C104 C109 125.3(5)
C105 C104 C109 127.2(5)
C103 C104 Fe2 70.6(3)
C105 C104 Fe2 71.2(3)
C109 C104 Fe2 126.8(4)
C104 C105 C101 107.9(5)
C104 C105 C110 124.5(5)
C101 C105 C110 126.9(5)
C104 C105 Fe2 69.2(3)
C101 C105 Fe2 70.4(3)
C110 C105 Fe2 133.2(4)
C101 C106 H10D 109.5
C101 C106 H10E 109.5
H10D C106 H10E 109.5
C101 C106 H10F 109.5
H10D C106 H10F 109.5
H10E C106 H10F 109.5
C102 C107 H10G 109.5
C102 C107 H10H 109.5
H10G C107 H10H 109.5
C102 C107 H10I 109.5
H10G C107 H10I 109.5
H10H C107 H10I 109.5
C103 C108 H10J 109.5
C103 C108 H10K 109.5
H10J C108 H10K 109.5
C103 C108 H10L 109.5
H10J C108 H10L 109.5
H10K C108 H10L 109.5
C104 C109 H10M 109.5
C104 C109 H10N 109.5
H10M C109 H10N 109.5
C104 C109 H10O 109.5
H10M C109 H10O 109.5
H10N C109 H10O 109.5
C105 C110 H11E 109.5
C105 C110 H11F 109.5
H11E C110 H11F 109.5
C105 C110 H11G 109.5
H11E C110 H11G 109.5
H11F C110 H11G 109.5
C112 C111 P11 114.2(4)
C112 C111 H11H 108.7
P11 C111 H11H 108.7
C112 C111 H11I 108.7
P11 C111 H11I 108.7
H11H C111 H11I 107.6
C111 C112 P12 109.4(4)
C111 C112 H11J 109.8
P12 C112 H11J 109.8
C111 C112 H11K 109.8
P12 C112 H11K 109.8
H11J C112 H11K 108.2
C118 C113 C114 117.4(9)
C118 C113 P11 130.3(8)
C114 C113 P11 112.2(7)
C115 C114 C113 114.7(13)
C115 C114 H114 122.6
C113 C114 H114 122.6
C116 C115 C114 121.8(15)
C116 C115 H115 119.1
C114 C115 H115 119.1
C115 C116 C117 124.0(14)
C115 C116 H116 118
C117 C116 H116 118
C116 C117 C118 114.6(15)
C116 C117 H117 122.7
C118 C117 H117 122.7
C113 C118 C117 127.4(14)
C113 C118 H118 116.3
C117 C118 H118 116.3
C215 C214 H214 117.9
C214 C215 C216 120.2(13)
C214 C215 H215 119.9
C216 C215 H215 119.9
C215 C216 C217 120.2(13)
C215 C216 H216 119.9
C217 C216 H216 119.9
C216 C217 C218 117.2(13)
C216 C217 H217 121.4
C218 C217 H217 121.4
C217 C218 H218 118
C124 C119 C120 117.9(4)
C124 C119 P11 122.3(4)
C120 C119 P11 119.8(4)
C121 C120 C119 121.2(5)
C121 C120 H120 119.4
C119 C120 H120 119.4
C120 C121 C122 119.6(5)
C120 C121 H121 120.2
C122 C121 H121 120.2
C123 C122 C121 119.9(5)
C123 C122 H122 120
C121 C122 H122 120
C122 C123 C124 120.6(5)
C122 C123 H123 119.7
C124 C123 H123 119.7
C119 C124 C123 120.8(4)
C119 C124 H124 119.6
C123 C124 H124 119.6
C130 C125 C126 117.6(5)
C130 C125 P12 118.6(4)
C126 C125 P12 123.6(4)
C127 C126 C125 121.2(5)
C127 C126 H126 119.4
C125 C126 H126 119.4
C126 C127 C128 119.8(6)
C126 C127 H127 120.1
C128 C127 H127 120.1
C129 C128 C127 121.0(6)
C129 C128 H128 119.5
C127 C128 H128 119.5
C128 C129 C130 118.6(6)
C128 C129 H129 120.7
C130 C129 H129 120.7
C125 C130 C129 121.7(5)
C125 C130 H130 119.1
C129 C130 H130 119.1
C132 C131 C136 116.7(5)
C132 C131 P12 121.9(4)
C136 C131 P12 121.4(4)
C133 C132 C131 123.1(6)
C133 C132 H132 118.4
C131 C132 H132 118.4
C134 C133 C132 118.9(6)
C134 C133 H133 120.6
C132 C133 H133 120.6
C135 C134 C133 119.6(6)
C135 C134 H134 120.2
C133 C134 H134 120.2
C134 C135 C136 121.6(6)
C134 C135 H135 119.2
C136 C135 H135 119.2
C135 C136 C131 120.1(6)
C135 C136 H136 120
C131 C136 H136 120
C138 C137 Fe2 176.0(4)
C137 C138 C139 174.5(5)
C144 C139 C140 117.2(4)
C144 C139 C138 122.4(4)
C140 C139 C138 120.4(4)
C141 C140 C139 120.7(4)
C141 C140 H140 119.6
C139 C140 H140 119.6
C140 C141 C142 122.2(4)
C140 C141 H141 118.9
C142 C141 H141 118.9
C143 C142 C141 116.6(4)
C143 C142 P13 124.1(3)
C141 C142 P13 119.3(3)
C142 C143 C144 121.3(4)
C142 C143 H143 119.4
C144 C143 H143 119.4
C139 C144 C143 121.9(4)
C139 C144 H144 119.1
C143 C144 H144 119.1
C150 C145 C146 125.8(7)
C150 C145 P13 121.5(5)
C146 C145 P13 111.5(6)
C147 C146 C145 113.9(11)
C147 C146 H146 123
C145 C146 H146 123
C148 C147 C146 124.5(14)
C148 C147 H147 117.8
C146 C147 H147 117.8
C147 C148 C149 119.4(13)
C147 C148 H148 120.3
C149 C148 H148 120.3
C148 C149 C150 128.3(13)
C148 C149 H149 115.8
C150 C149 H149 115.8
C145 C150 C149 107.2(7)
C145 C150 H150 126.4
C149 C150 H150 126.4
C247 C246 H246 118
C248 C247 C246 121.2(13)
C248 C247 H247 119.4
C246 C247 H247 119.4
C247 C248 C249 120.1(13)
C247 C248 H248 119.9
C249 C248 H248 119.9
C248 C249 H249 124.8
C156 C151 C152 115.8(6)
C156 C151 P13 126.5(5)
C152 C151 P13 117.6(4)
C153 C152 C151 120.0(8)
C153 C152 H152 120
C151 C152 H152 120
C152 C153 C154 115.4(8)
C152 C153 H153 122.3
C154 C153 H153 122.3
C155 C154 C153 124.1(6)
C155 C154 H154 118
C153 C154 H154 118
C154 C155 C156 120.1(8)
C154 C155 H155 119.9
C156 C155 H155 119.9
C151 C156 C155 123.1(9)
C151 C156 H156 118.5
C155 C156 H156 118.5
C253 C252 H252 120.7
C252 C253 H253 121.2
C256 C255 H255 116.9
C255 C256 H256 122.4
C201 Rh1 P3 92.23(13)
C201 Rh1 P13 88.32(13)
P3 Rh1 P13 173.68(4)
C201 Rh1 Cl2 174.69(14)
P3 Rh1 Cl2 88.00(4)
P13 Rh1 Cl2 92.04(4)
O202 C201 Rh1 177.9(4)

loop_
_geom_bond_atom_site_label_1
_geom_bond_atom_site_label_2
_geom_bond_distance
Fe1 C37 1.886(4)
Fe1 C5 2.093(4)
Fe1 C4 2.106(4)
Fe1 C3 2.123(5)
Fe1 C1 2.127(4)
Fe1 C2 2.142(4)
Fe1 P2 2.1737(15)
Fe1 P1 2.1820(13)
P1 C11B 1.675(10)
P1 C19A 1.810(6)
P1 C13A 1.856(11)
P1 C13B 1.993(11)
P1 C11A 2.125(11)
P2 C31A 1.835(3)
P2 C12A 1.842(5)
P2 C25 1.849(4)
P3 C42 1.815(4)
P3 C51 1.820(4)
P3 C45A 1.822(4)
P3 Rh1 2.3145(9)
C1 C2 1.411(7)
C1 C5 1.434(6)
C1 C6 1.491(7)
C2 C3 1.443(7)
C2 C7 1.508(6)
C3 C4 1.410(6)
C3 C8 1.495(8)
C4 C5 1.428(7)
C4 C9 1.514(7)
C5 C10 1.492(7)
C6 H6A 0.98
C6 H6B 0.98
C6 H6C 0.98
C7 H7A 0.98
C7 H7B 0.98
C7 H7C 0.98
C8 H8A 0.98
C8 H8B 0.98
C8 H8C 0.98
C9 H9A 0.98
C9 H9B 0.98
C9 H9C 0.98
C10 H10A 0.98
C10 H10B 0.98
C10 H10C 0.98
C11A C12A 1.215(12)
C11A H11A 0.99
C11A H11B 0.99
C12A H12A 0.99
C12A H12B 0.99
C13A C18A 1.355(12)
C13A C14A 1.415(15)
C14A C15A 1.383(15)
C14A H14A 0.95
C15A C16A 1.402(15)
C15A H15A 0.95
C16A C17A 1.585(12)
C16A H16A 0.95
C17A C18A 1.344(7)
C17A H17A 0.95
C18A H18A 0.95
C11B H11C 0.99
C11B H11D 0.99
C13B C14B 1.337(15)
C14B C15B 1.388(15)
C14B H14B 0.95
C15B C16B 1.378(15)
C15B H15B 0.95
C16B H16B 0.95
C19A C24A 1.386(8)
C19A C20A 1.417(13)
C20A C21A 1.370(17)
C20A H20A 0.95
C21A C22A 1.378(17)
C21A H21A 0.95
C22A C23A 1.491(12)
C22A H22A 0.95
C23A C24A 1.389(8)
C23A H23A 0.95
C24A H24A 0.95
C20B C21B 1.433(17)
C20B H20B 0.95
C21B C22B 1.362(17)
C21B H21B 0.95
C22B H22B 0.95
C25 C26 1.380(7)
C25 C30 1.385(6)
C26 C27 1.394(6)
C26 H26 0.95
C27 C28 1.376(7)
C27 H27 0.95
C28 C29 1.378(7)
C28 H28 0.95
C29 C30 1.386(6)
C29 H29 0.95
C30 H30 0.95
C31A C32A 1.39
C31A C36A 1.39
C32A C33A 1.39
C32A H32A 0.95
C33A C34A 1.39
C33A H33A 0.95
C34A C35A 1.39
C34A H34A 0.95
C35A C36A 1.39
C35A H35A 0.95
C36A H36A 0.95
C34B H34B 0.95
C37 C38 1.219(6)
C38 C39 1.429(6)
C39 C44 1.396(6)
C39 C40 1.406(6)
C40 C41 1.383(5)
C40 H40 0.95
C41 C42 1.404(5)
C41 H41 0.95
C42 C43 1.390(5)
C43 C44 1.380(5)
C43 H43 0.95
C44 H44 0.95
C45A C46A 1.372(6)
C45A C50A 1.378(6)
C46A C47A 1.498(10)
C46A H46A 0.95
C47A C48A 1.353(10)
C47A H47A 0.95
C48A C49A 1.363(6)
C48A H48A 0.95
C49A C50A 1.384(6)
C49A H49A 0.95
C50A H50A 0.95
C47B H47B 0.95
C51 C52 1.388(6)
C51 C56 1.396(6)
C52 C53 1.390(7)
C52 H52 0.95
C53 C54 1.336(9)
C53 H53 0.95
C54 C55 1.384(10)
C54 H54 0.95
C55 C56 1.387(8)
C55 H55 0.95
C56 H56 0.95
Fe2 C137 1.874(5)
Fe2 C104 2.104(5)
Fe2 C103 2.114(5)
Fe2 C102 2.117(5)
Fe2 C105 2.130(5)
Fe2 C101 2.136(5)
Fe2 P12 2.1673(15)
Fe2 P11 2.1879(13)
P11 C113 1.833(6)
P11 C111 1.841(6)
P11 C119 1.844(5)
P12 C131 1.825(5)
P12 C125 1.834(5)
P12 C112 1.845(5)
P13 C142 1.813(4)
P13 C151 1.828(4)
P13 C145 1.835(6)
P13 Rh1 2.3172(10)
C101 C102 1.428(7)
C101 C105 1.446(8)
C101 C106 1.480(7)
C102 C103 1.431(8)
C102 C107 1.474(8)
C103 C104 1.430(7)
C103 C108 1.488(7)
C104 C105 1.435(7)
C104 C109 1.503(8)
C105 C110 1.508(7)
C106 H10D 0.98
C106 H10E 0.98
C106 H10F 0.98
C107 H10G 0.98
C107 H10H 0.98
C107 H10I 0.98
C108 H10J 0.98
C108 H10K 0.98
C108 H10L 0.98
C109 H10M 0.98
C109 H10N 0.98
C109 H10O 0.98
C110 H11E 0.98
C110 H11F 0.98
C110 H11G 0.98
C111 C112 1.491(8)
C111 H11H 0.99
C111 H11I 0.99
C112 H11J 0.99
C112 H11K 0.99
C113 C118 1.251(18)
C113 C114 1.503(17)
C114 C115 1.420(16)
C114 H114 0.95
C115 C116 1.33(2)
C115 H115 0.95
C116 C117 1.33(2)
C116 H116 0.95
C117 C118 1.435(17)
C117 H117 0.95
C118 H118 0.95
C214 C215 1.405(12)
C214 H214 0.95
C215 C216 1.407(13)
C215 H215 0.95
C216 C217 1.418(12)
C216 H216 0.95
C217 C218 1.426(12)
C217 H217 0.95
C218 H218 0.95
C119 C124 1.383(6)
C119 C120 1.408(6)
C120 C121 1.385(7)
C120 H120 0.95
C121 C122 1.388(7)
C121 H121 0.95
C122 C123 1.370(7)
C122 H122 0.95
C123 C124 1.393(7)
C123 H123 0.95
C124 H124 0.95
C125 C130 1.376(7)
C125 C126 1.407(7)
C126 C127 1.368(7)
C126 H126 0.95
C127 C128 1.377(9)
C127 H127 0.95
C128 C129 1.375(8)
C128 H128 0.95
C129 C130 1.398(7)
C129 H129 0.95
C130 H130 0.95
C131 C132 1.393(7)
C131 C136 1.409(7)
C132 C133 1.382(7)
C132 H132 0.95
C133 C134 1.380(9)
C133 H133 0.95
C134 C135 1.378(9)
C134 H134 0.95
C135 C136 1.382(8)
C135 H135 0.95
C136 H136 0.95
C137 C138 1.225(6)
C138 C139 1.432(6)
C139 C144 1.377(6)
C139 C140 1.390(6)
C140 C141 1.366(7)
C140 H140 0.95
C141 C142 1.400(6)
C141 H141 0.95
C142 C143 1.372(5)
C143 C144 1.383(6)
C143 H143 0.95
C144 H144 0.95
C145 C150 1.382(8)
C145 C146 1.503(15)
C146 C147 1.423(16)
C146 H146 0.95
C147 C148 1.255(18)
C147 H147 0.95
C148 C149 1.347(18)
C148 H148 0.95
C149 C150 1.503(14)
C149 H149 0.95
C150 H150 0.95
C246 C247 1.388(16)
C246 H246 0.95
C247 C248 1.351(18)
C247 H247 0.95
C248 C249 1.422(18)
C248 H248 0.95
C249 H249 0.95
C151 C156 1.377(10)
C151 C152 1.493(11)
C152 C153 1.397(12)
C152 H152 0.95
C153 C154 1.452(10)
C153 H153 0.95
C154 C155 1.274(10)
C154 H154 0.95
C155 C156 1.378(12)
C155 H155 0.95
C156 H156 0.95
C252 C253 1.444(12)
C252 H252 0.95
C253 H253 0.95
C255 C256 1.417(12)
C255 H255 0.95
C256 H256 0.95
Rh1 C201 1.831(6)
Rh1 Cl2 2.3681(13)
C201 O202 1.070(5)

loop_
_geom_torsion_atom_site_label_1
_geom_torsion_atom_site_label_2
_geom_torsion_atom_site_label_3
_geom_torsion_atom_site_label_4
_geom_torsion
C37 Fe1 P1 C11B 74.6(4)
C5 Fe1 P1 C11B 169.5(6)
C4 Fe1 P1 C11B 158.2(4)
C3 Fe1 P1 C11B -169.8(4)
C1 Fe1 P1 C11B -106.8(4)
C2 Fe1 P1 C11B -129.8(4)
P2 Fe1 P1 C11B -10.1(4)
C37 Fe1 P1 C19A -53.6(3)
C5 Fe1 P1 C19A 41.3(6)
C4 Fe1 P1 C19A 30.0(3)
C3 Fe1 P1 C19A 62.0(3)
C1 Fe1 P1 C19A 125.0(3)
C2 Fe1 P1 C19A 102.0(3)
P2 Fe1 P1 C19A -138.3(2)
C37 Fe1 P1 C13A 147.5(5)
C5 Fe1 P1 C13A -117.6(7)
C4 Fe1 P1 C13A -128.9(5)
C3 Fe1 P1 C13A -96.9(5)
C1 Fe1 P1 C13A -33.9(5)
C2 Fe1 P1 C13A -56.8(5)
P2 Fe1 P1 C13A 62.8(4)
C37 Fe1 P1 C13B -160.6(4)
C5 Fe1 P1 C13B -65.6(6)
C4 Fe1 P1 C13B -76.9(4)
C3 Fe1 P1 C13B -44.9(4)
C1 Fe1 P1 C13B 18.1(5)
C2 Fe1 P1 C13B -4.9(4)
P2 Fe1 P1 C13B 114.8(4)
C37 Fe1 P1 C11A 49.5(3)
C5 Fe1 P1 C11A 144.4(6)
C4 Fe1 P1 C11A 133.2(3)
C3 Fe1 P1 C11A 165.2(3)
C1 Fe1 P1 C11A -131.8(4)
C2 Fe1 P1 C11A -154.8(3)
P2 Fe1 P1 C11A -35.2(3)
C37 Fe1 P2 C31A 62.3(2)
C5 Fe1 P2 C31A -28.7(2)
C4 Fe1 P2 C31A -11.2(3)
C3 Fe1 P2 C31A -103.8(4)
C1 Fe1 P2 C31A -67.9(2)
C2 Fe1 P2 C31A -101.9(2)
P1 Fe1 P2 C31A 151.23(16)
C37 Fe1 P2 C12A -55.6(2)
C5 Fe1 P2 C12A -146.6(2)
C4 Fe1 P2 C12A -129.2(3)
C3 Fe1 P2 C12A 138.2(4)
C1 Fe1 P2 C12A 174.1(2)
C2 Fe1 P2 C12A 140.1(2)
P1 Fe1 P2 C12A 33.26(18)
C37 Fe1 P2 C25 -169.8(2)
C5 Fe1 P2 C25 99.2(2)
C4 Fe1 P2 C25 116.6(3)
C3 Fe1 P2 C25 24.0(4)
C1 Fe1 P2 C25 59.9(2)
C2 Fe1 P2 C25 25.9(2)
P1 Fe1 P2 C25 -80.94(18)
C37 Fe1 C1 C2 141.5(3)
C5 Fe1 C1 C2 120.0(4)
C4 Fe1 C1 C2 80.9(3)
C3 Fe1 C1 C2 38.0(3)
P2 Fe1 C1 C2 -128.8(3)
P1 Fe1 C1 C2 -36.7(4)
C37 Fe1 C1 C5 21.5(4)
C4 Fe1 C1 C5 -39.0(3)
C3 Fe1 C1 C5 -82.0(3)
C2 Fe1 C1 C5 -120.0(4)
P2 Fe1 C1 C5 111.2(3)
P1 Fe1 C1 C5 -156.7(2)
C37 Fe1 C1 C6 -94.7(5)
C5 Fe1 C1 C6 -116.2(6)
C4 Fe1 C1 C6 -155.3(5)
C3 Fe1 C1 C6 161.8(5)
C2 Fe1 C1 C6 123.8(6)
P2 Fe1 C1 C6 -5.0(5)
P1 Fe1 C1 C6 87.1(5)
C5 C1 C2 C3 -1.0(5)
C6 C1 C2 C3 170.1(4)
Fe1 C1 C2 C3 -59.8(3)
C5 C1 C2 C7 -170.3(4)
C6 C1 C2 C7 0.9(8)
Fe1 C1 C2 C7 131.0(5)
C5 C1 C2 Fe1 58.7(3)
C6 C1 C2 Fe1 -130.2(4)
C37 Fe1 C2 C1 -82.8(5)
C5 Fe1 C2 C1 -37.2(3)
C4 Fe1 C2 C1 -80.9(3)
C3 Fe1 C2 C1 -118.4(4)
P2 Fe1 C2 C1 62.7(3)
P1 Fe1 C2 C1 156.8(2)
C37 Fe1 C2 C3 35.5(5)
C5 Fe1 C2 C3 81.2(3)
C4 Fe1 C2 C3 37.5(3)
C1 Fe1 C2 C3 118.4(4)
P2 Fe1 C2 C3 -178.9(2)
P1 Fe1 C2 C3 -84.8(3)
C37 Fe1 C2 C7 154.8(5)
C5 Fe1 C2 C7 -159.6(6)
C4 Fe1 C2 C7 156.7(6)
C3 Fe1 C2 C7 119.2(7)
C1 Fe1 C2 C7 -122.4(7)
P2 Fe1 C2 C7 -59.7(6)
P1 Fe1 C2 C7 34.5(6)
C1 C2 C3 C4 -0.3(5)
C7 C2 C3 C4 169.2(4)
Fe1 C2 C3 C4 -60.4(3)
C1 C2 C3 C8 -170.7(5)
C7 C2 C3 C8 -1.2(8)
Fe1 C2 C3 C8 129.2(5)
C1 C2 C3 Fe1 60.1(3)
C7 C2 C3 Fe1 -130.4(5)
C37 Fe1 C3 C4 -44.0(3)
C5 Fe1 C3 C4 37.4(3)
C1 Fe1 C3 C4 81.1(3)
C2 Fe1 C3 C4 118.1(4)
P2 Fe1 C3 C4 120.7(4)
P1 Fe1 C3 C4 -137.0(3)
C37 Fe1 C3 C2 -162.1(3)
C5 Fe1 C3 C2 -80.7(3)
C4 Fe1 C3 C2 -118.1(4)
C1 Fe1 C3 C2 -37.1(3)
P2 Fe1 C3 C2 2.6(6)
P1 Fe1 C3 C2 104.9(3)
C37 Fe1 C3 C8 75.7(6)
C5 Fe1 C3 C8 157.1(6)
C4 Fe1 C3 C8 119.7(6)
C1 Fe1 C3 C8 -159.3(6)
C2 Fe1 C3 C8 -122.2(6)
P2 Fe1 C3 C8 -119.6(5)
P1 Fe1 C3 C8 -17.3(5)
C2 C3 C4 C5 1.5(5)
C8 C3 C4 C5 172.1(5)
Fe1 C3 C4 C5 -59.6(3)
C2 C3 C4 C9 -173.6(4)
C8 C3 C4 C9 -3.0(8)
Fe1 C3 C4 C9 125.3(5)
C2 C3 C4 Fe1 61.1(3)
C8 C3 C4 Fe1 -128.3(5)
C37 Fe1 C4 C3 141.1(3)
C5 Fe1 C4 C3 -119.5(4)
C1 Fe1 C4 C3 -80.5(3)
C2 Fe1 C4 C3 -38.0(3)
P2 Fe1 C4 C3 -145.7(2)
P1 Fe1 C4 C3 56.1(3)
C37 Fe1 C4 C5 -99.4(3)
C3 Fe1 C4 C5 119.5(4)
C1 Fe1 C4 C5 39.0(3)
C2 Fe1 C4 C5 81.5(3)
P2 Fe1 C4 C5 -26.2(4)
P1 Fe1 C4 C5 175.6(2)
C37 Fe1 C4 C9 19.0(5)
C5 Fe1 C4 C9 118.4(6)
C3 Fe1 C4 C9 -122.1(6)
C1 Fe1 C4 C9 157.4(5)
C2 Fe1 C4 C9 -160.1(5)
P2 Fe1 C4 C9 92.2(5)
P1 Fe1 C4 C9 -66.1(5)
C3 C4 C5 C1 -2.1(5)
C9 C4 C5 C1 173.1(4)
Fe1 C4 C5 C1 -62.7(3)
C3 C4 C5 C10 -177.2(4)
C9 C4 C5 C10 -2.0(7)
Fe1 C4 C5 C10 122.2(4)
C3 C4 C5 Fe1 60.6(3)
C9 C4 C5 Fe1 -124.2(4)
C2 C1 C5 C4 2.0(5)
C6 C1 C5 C4 -169.6(4)
Fe1 C1 C5 C4 62.2(3)
C2 C1 C5 C10 176.9(4)
C6 C1 C5 C10 5.3(7)
Fe1 C1 C5 C10 -122.9(5)
C2 C1 C5 Fe1 -60.2(3)
C6 C1 C5 Fe1 128.2(4)
C37 Fe1 C5 C4 80.1(3)
C3 Fe1 C5 C4 -36.7(3)
C1 Fe1 C5 C4 -116.2(4)
C2 Fe1 C5 C4 -80.0(3)
P2 Fe1 C5 C4 165.3(2)
P1 Fe1 C5 C4 -14.3(7)
C37 Fe1 C5 C1 -163.8(3)
C4 Fe1 C5 C1 116.2(4)
C3 Fe1 C5 C1 79.5(3)
C2 Fe1 C5 C1 36.2(3)
P2 Fe1 C5 C1 -78.5(3)
P1 Fe1 C5 C1 101.9(5)
C37 Fe1 C5 C10 -40.0(5)
C4 Fe1 C5 C10 -120.1(5)
C3 Fe1 C5 C10 -156.7(5)
C1 Fe1 C5 C10 123.8(6)
C2 Fe1 C5 C10 159.9(5)
P2 Fe1 C5 C10 45.2(5)
P1 Fe1 C5 C10 -134.4(5)
C11B P1 C11A C12A -89.8(12)
C19A P1 C11A C12A 161.8(7)
C13A P1 C11A C12A -83.5(8)
C13B P1 C11A C12A -104.6(8)
Fe1 P1 C11A C12A 37.4(7)
P1 C11A C12A P2 -13.8(9)
C31A P2 C12A C11A -143.1(7)
C25 P2 C12A C11A 112.8(7)
Fe1 P2 C12A C11A -16.0(7)
C11B P1 C13A C18A -174.3(11)
C19A P1 C13A C18A -80.2(9)
C13B P1 C13A C18A -19.2(7)
C11A P1 C13A C18A -177.7(9)
Fe1 P1 C13A C18A 80.3(9)
C11B P1 C13A C14A 15.0(11)
C19A P1 C13A C14A 109.0(11)
C13B P1 C13A C14A 170.1(15)
C11A P1 C13A C14A 11.6(12)
Fe1 P1 C13A C14A -90.4(11)
C18A C13A C14A C15A 3.9(15)
P1 C13A C14A C15A 175.5(9)
C13A C14A C15A C16A 1.5(17)
C14A C15A C16A C17A -0.9(16)
C15A C16A C17A C18A -5.0(12)
C16A C17A C18A C13A 17.9(14)
C14A C13A C18A C17A -18.5(18)
P1 C13A C18A C17A 168.7(9)
C11B P1 C13B C14B -138.3(10)
C19A P1 C13B C14B -34.3(10)
C13A P1 C13B C14B -161.4(14)
C11A P1 C13B C14B -131.0(10)
Fe1 P1 C13B C14B 91.9(10)
P1 C13B C14B C15B -175.0(9)
C13B C14B C15B C16B -4.3(16)
C11B P1 C19A C24A -122.8(6)
C13A P1 C19A C24A 170.1(6)
C13B P1 C19A C24A 131.6(6)
C11A P1 C19A C24A -94.8(6)
Fe1 P1 C19A C24A 10.1(6)
C11B P1 C19A C20A 66.4(8)
C13A P1 C19A C20A -0.6(8)
C13B P1 C19A C20A -39.1(7)
C11A P1 C19A C20A 94.5(7)
Fe1 P1 C19A C20A -160.6(6)
C24A C19A C20A C21A 5.3(13)
P1 C19A C20A C21A 175.8(8)
C19A C20A C21A C22A -1.2(17)
C20A C21A C22A C23A 3.1(19)
C21A C22A C23A C24A -8.1(14)
C20A C19A C24A C23A -11.7(10)
P1 C19A C24A C23A 178.5(4)
C22A C23A C24A C19A 12.0(9)
C31A P2 C25 C26 -51.3(4)
C12A P2 C25 C26 55.8(4)
Fe1 P2 C25 C26 173.4(3)
C31A P2 C25 C30 132.9(4)
C12A P2 C25 C30 -120.0(4)
Fe1 P2 C25 C30 -2.4(4)
C30 C25 C26 C27 2.0(7)
P2 C25 C26 C27 -173.8(4)
C25 C26 C27 C28 -2.1(7)
C26 C27 C28 C29 0.9(8)
C27 C28 C29 C30 0.4(8)
C26 C25 C30 C29 -0.7(7)
P2 C25 C30 C29 175.2(3)
C28 C29 C30 C25 -0.6(7)
C12A P2 C31A C32A 45.4(3)
C25 P2 C31A C32A 148.8(2)
Fe1 P2 C31A C32A -73.8(2)
C12A P2 C31A C36A -136.2(2)
C25 P2 C31A C36A -32.8(3)
Fe1 P2 C31A C36A 104.7(2)
C36A C31A C32A C33A 0
P2 C31A C32A C33A 178.5(3)
C31A C32A C33A C34A 0
C32A C33A C34A C35A 0
C33A C34A C35A C36A 0
C34A C35A C36A C31A 0
C32A C31A C36A C35A 0
P2 C31A C36A C35A -178.5(3)
C44 C39 C40 C41 0.0(6)
C38 C39 C40 C41 179.6(4)
C39 C40 C41 C42 2.3(6)
C40 C41 C42 C43 -3.3(6)
C40 C41 C42 P3 179.6(3)
C51 P3 C42 C43 -136.5(3)
C45A P3 C42 C43 114.5(4)
Rh1 P3 C42 C43 -10.0(4)
C51 P3 C42 C41 40.5(4)
C45A P3 C42 C41 -68.5(4)
Rh1 P3 C42 C41 167.0(3)
C41 C42 C43 C44 2.1(6)
P3 C42 C43 C44 179.2(3)
C42 C43 C44 C39 0.1(6)
C40 C39 C44 C43 -1.1(6)
C38 C39 C44 C43 179.2(4)
C42 P3 C45A C46A 18.6(5)
C51 P3 C45A C46A -90.4(5)
Rh1 P3 C45A C46A 142.2(4)
C42 P3 C45A C50A -160.5(4)
C51 P3 C45A C50A 90.4(4)
Rh1 P3 C45A C50A -36.9(5)
C50A C45A C46A C47A -20.7(8)
P3 C45A C46A C47A 160.2(6)
C45A C46A C47A C48A 36.8(10)
C46A C47A C48A C49A -36.4(11)
C47A C48A C49A C50A 20.0(9)
C46A C45A C50A C49A 4.0(8)
P3 C45A C50A C49A -176.9(4)
C48A C49A C50A C45A -2.3(8)
C42 P3 C51 C52 -122.5(3)
C45A P3 C51 C52 -10.0(4)
Rh1 P3 C51 C52 114.8(3)
C42 P3 C51 C56 60.9(3)
C45A P3 C51 C56 173.5(3)
Rh1 P3 C51 C56 -61.8(4)
C56 C51 C52 C53 -0.5(6)
P3 C51 C52 C53 -177.1(3)
C51 C52 C53 C54 2.1(7)
C52 C53 C54 C55 -2.4(8)
C53 C54 C55 C56 1.1(9)
C54 C55 C56 C51 0.5(8)
C52 C51 C56 C55 -0.8(6)
P3 C51 C56 C55 176.0(4)
C137 Fe2 P11 C113 -174.3(3)
C104 Fe2 P11 C113 -70.8(7)
C103 Fe2 P11 C113 -90.9(3)
C102 Fe2 P11 C113 -59.7(3)
C105 Fe2 P11 C113 5.8(4)
C101 Fe2 P11 C113 -19.7(3)
P12 Fe2 P11 C113 101.9(3)
C137 Fe2 P11 C111 67.7(3)
C104 Fe2 P11 C111 171.3(7)
C103 Fe2 P11 C111 151.1(3)
C102 Fe2 P11 C111 -177.7(3)
C105 Fe2 P11 C111 -112.2(3)
C101 Fe2 P11 C111 -137.7(3)
P12 Fe2 P11 C111 -16.1(2)
C137 Fe2 P11 C119 -50.2(2)
C104 Fe2 P11 C119 53.4(7)
C103 Fe2 P11 C119 33.3(3)
C102 Fe2 P11 C119 64.4(2)
C105 Fe2 P11 C119 130.0(3)
C101 Fe2 P11 C119 104.4(2)
P12 Fe2 P11 C119 -133.97(19)
C137 Fe2 P12 C131 58.2(2)
C104 Fe2 P12 C131 -35.4(3)
C103 Fe2 P12 C131 -16.6(3)
C102 Fe2 P12 C131 -103.6(5)
C105 Fe2 P12 C131 -74.7(2)
C101 Fe2 P12 C131 -108.0(3)
P11 Fe2 P12 C131 146.4(2)
C137 Fe2 P12 C125 -173.5(2)
C104 Fe2 P12 C125 92.9(2)
C103 Fe2 P12 C125 111.7(3)
C102 Fe2 P12 C125 24.7(5)
C105 Fe2 P12 C125 53.6(2)
C101 Fe2 P12 C125 20.3(3)
P11 Fe2 P12 C125 -85.39(19)
C137 Fe2 P12 C112 -58.4(2)
C104 Fe2 P12 C112 -152.0(2)
C103 Fe2 P12 C112 -133.2(3)
C102 Fe2 P12 C112 139.8(5)
C105 Fe2 P12 C112 168.7(2)
C101 Fe2 P12 C112 135.4(2)
P11 Fe2 P12 C112 29.73(18)
C137 Fe2 C101 C102 27.8(6)
C104 Fe2 C101 C102 81.6(3)
C103 Fe2 C101 C102 38.1(3)
C105 Fe2 C101 C102 119.0(5)
P12 Fe2 C101 C102 177.7(3)
P11 Fe2 C101 C102 -87.4(3)
C137 Fe2 C101 C105 -91.2(5)
C104 Fe2 C101 C105 -37.4(3)
C103 Fe2 C101 C105 -80.8(3)
C102 Fe2 C101 C105 -119.0(5)
P12 Fe2 C101 C105 58.8(3)
P11 Fe2 C101 C105 153.7(3)
C137 Fe2 C101 C106 147.4(5)
C104 Fe2 C101 C106 -158.8(7)
C103 Fe2 C101 C106 157.7(7)
C102 Fe2 C101 C106 119.6(8)
C105 Fe2 C101 C106 -121.4(8)
P12 Fe2 C101 C106 -62.7(7)
P11 Fe2 C101 C106 32.2(7)
C105 C101 C102 C103 -1.1(5)
C106 C101 C102 C103 169.8(5)
Fe2 C101 C102 C103 -60.8(3)
C105 C101 C102 C107 -171.8(5)
C106 C101 C102 C107 -0.9(8)
Fe2 C101 C102 C107 128.4(5)
C105 C101 C102 Fe2 59.8(3)
C106 C101 C102 Fe2 -129.4(5)
C137 Fe2 C102 C101 -165.9(3)
C104 Fe2 C102 C101 -80.9(3)
C103 Fe2 C102 C101 -117.8(5)
C105 Fe2 C102 C101 -37.5(3)
P12 Fe2 C102 C101 -5.9(7)
P11 Fe2 C102 C101 101.8(3)
C137 Fe2 C102 C103 -48.1(4)
C104 Fe2 C102 C103 37.0(3)
C105 Fe2 C102 C103 80.3(3)
C101 Fe2 C102 C103 117.8(5)
P12 Fe2 C102 C103 111.9(5)
P11 Fe2 C102 C103 -140.3(3)
C137 Fe2 C102 C107 72.6(6)
C104 Fe2 C102 C107 157.7(6)
C103 Fe2 C102 C107 120.7(7)
C105 Fe2 C102 C107 -159.0(6)
C101 Fe2 C102 C107 -121.5(7)
P12 Fe2 C102 C107 -127.4(5)
P11 Fe2 C102 C107 -19.6(6)
C101 C102 C103 C104 2.1(5)
C107 C102 C103 C104 172.8(5)
Fe2 C102 C103 C104 -59.4(3)
C101 C102 C103 C108 -172.9(4)
C107 C102 C103 C108 -2.1(8)
Fe2 C102 C103 C108 125.7(5)
C101 C102 C103 Fe2 61.5(3)
C107 C102 C103 Fe2 -127.8(5)
C137 Fe2 C103 C104 -102.9(3)
C102 Fe2 C103 C104 119.8(4)
C105 Fe2 C103 C104 38.4(3)
C101 Fe2 C103 C104 82.0(3)
P12 Fe2 C103 C104 -28.9(4)
P11 Fe2 C103 C104 173.0(3)
C137 Fe2 C103 C102 137.3(3)
C104 Fe2 C103 C102 -119.8(4)
C105 Fe2 C103 C102 -81.4(3)
C101 Fe2 C103 C102 -37.8(3)
P12 Fe2 C103 C102 -148.7(3)
P11 Fe2 C103 C102 53.2(3)
C137 Fe2 C103 C108 17.6(5)
C104 Fe2 C103 C108 120.4(7)
C102 Fe2 C103 C108 -119.7(7)
C105 Fe2 C103 C108 158.9(6)
C101 Fe2 C103 C108 -157.6(6)
P12 Fe2 C103 C108 91.5(6)
P11 Fe2 C103 C108 -66.6(6)
C102 C103 C104 C105 -2.3(5)
C108 C103 C104 C105 172.6(5)
Fe2 C103 C104 C105 -62.0(3)
C102 C103 C104 C109 -178.4(5)
C108 C103 C104 C109 -3.5(8)
Fe2 C103 C104 C109 121.9(5)
C102 C103 C104 Fe2 59.7(3)
C108 C103 C104 Fe2 -125.4(5)
C137 Fe2 C104 C103 77.7(3)
C102 Fe2 C104 C103 -36.9(3)
C105 Fe2 C104 C103 -117.1(5)
C101 Fe2 C104 C103 -79.7(3)
P12 Fe2 C104 C103 162.6(3)
P11 Fe2 C104 C103 -25.0(8)
C137 Fe2 C104 C105 -165.2(3)
C103 Fe2 C104 C105 117.1(5)
C102 Fe2 C104 C105 80.2(4)
C101 Fe2 C104 C105 37.4(3)
P12 Fe2 C104 C105 -80.3(3)
P11 Fe2 C104 C105 92.1(7)
C137 Fe2 C104 C109 -42.4(5)
C103 Fe2 C104 C109 -120.0(6)
C102 Fe2 C104 C109 -156.9(5)
C105 Fe2 C104 C109 122.8(6)
C101 Fe2 C104 C109 160.2(5)
P12 Fe2 C104 C109 42.6(5)
P11 Fe2 C104 C109 -145.1(5)
C103 C104 C105 C101 1.7(5)
C109 C104 C105 C101 177.6(5)
Fe2 C104 C105 C101 -60.0(3)
C103 C104 C105 C110 -169.6(5)
C109 C104 C105 C110 6.4(8)
Fe2 C104 C105 C110 128.8(5)
C103 C104 C105 Fe2 61.6(3)
C109 C104 C105 Fe2 -122.4(5)
C102 C101 C105 C104 -0.4(5)
C106 C101 C105 C104 -171.1(5)
Fe2 C101 C105 C104 59.2(3)
C102 C101 C105 C110 170.6(5)
C106 C101 C105 C110 -0.1(8)
Fe2 C101 C105 C110 -129.9(5)
C102 C101 C105 Fe2 -59.6(3)
C106 C101 C105 Fe2 129.7(5)
C137 Fe2 C105 C104 20.4(5)
C103 Fe2 C105 C104 -38.4(3)
C102 Fe2 C105 C104 -81.9(3)
C101 Fe2 C105 C104 -119.0(5)
P12 Fe2 C105 C104 108.2(3)
P11 Fe2 C105 C104 -159.8(3)
C137 Fe2 C105 C101 139.5(3)
C104 Fe2 C105 C101 119.0(5)
C103 Fe2 C105 C101 80.6(3)
C102 Fe2 C105 C101 37.2(3)
P12 Fe2 C105 C101 -132.8(3)
P11 Fe2 C105 C101 -40.8(4)
C137 Fe2 C105 C110 -97.9(6)
C104 Fe2 C105 C110 -118.3(7)
C103 Fe2 C105 C110 -156.8(7)
C102 Fe2 C105 C110 159.8(7)
C101 Fe2 C105 C110 122.6(7)
P12 Fe2 C105 C110 -10.1(6)
P11 Fe2 C105 C110 81.9(7)
C113 P11 C111 C112 -134.6(5)
C119 P11 C111 C112 124.3(5)
Fe2 P11 C111 C112 -4.7(5)
P11 C111 C112 P12 27.7(6)
C131 P12 C112 C111 -167.2(4)
C125 P12 C112 C111 86.9(4)
Fe2 P12 C112 C111 -40.1(4)
C111 P11 C113 C118 -149.2(11)
C119 P11 C113 C118 -44.9(12)
Fe2 P11 C113 C118 89.2(11)
C111 P11 C113 C114 29.0(7)
C119 P11 C113 C114 133.3(7)
Fe2 P11 C113 C114 -92.6(7)
C118 C113 C114 C115 -1.9(16)
P11 C113 C114 C115 179.6(8)
C113 C114 C115 C116 0.1(17)
C114 C115 C116 C117 2(2)
C115 C116 C117 C118 -2(2)
C114 C113 C118 C117 2(2)
P11 C113 C118 C117 -179.8(10)
C116 C117 C118 C113 0(2)
C214 C215 C216 C217 -0.2(19)
C215 C216 C217 C218 1.6(17)
C113 P11 C119 C124 137.5(5)
C111 P11 C119 C124 -118.5(4)
Fe2 P11 C119 C124 2.8(5)
C113 P11 C119 C120 -43.1(5)
C111 P11 C119 C120 60.9(5)
Fe2 P11 C119 C120 -177.8(4)
C124 C119 C120 C121 0.2(8)
P11 C119 C120 C121 -179.2(5)
C119 C120 C121 C122 -0.5(9)
C120 C121 C122 C123 0.3(9)
C121 C122 C123 C124 0.0(8)
C120 C119 C124 C123 0.1(7)
P11 C119 C124 C123 179.5(4)
C122 C123 C124 C119 -0.2(8)
C131 P12 C125 C130 149.7(4)
C112 P12 C125 C130 -104.3(4)
Fe2 P12 C125 C130 14.1(5)
C131 P12 C125 C126 -35.4(5)
C112 P12 C125 C126 70.6(5)
Fe2 P12 C125 C126 -170.9(4)
C130 C125 C126 C127 0.0(8)
P12 C125 C126 C127 -175.0(4)
C125 C126 C127 C128 0.0(8)
C126 C127 C128 C129 -0.1(9)
C127 C128 C129 C130 0.3(9)
C126 C125 C130 C129 0.1(8)
P12 C125 C130 C129 175.4(4)
C128 C129 C130 C125 -0.3(9)
C125 P12 C131 C132 145.3(4)
C112 P12 C131 C132 40.3(4)
Fe2 P12 C131 C132 -78.9(4)
C125 P12 C131 C136 -35.8(5)
C112 P12 C131 C136 -140.7(4)
Fe2 P12 C131 C136 100.0(4)
C136 C131 C132 C133 1.5(7)
P12 C131 C132 C133 -179.5(4)
C131 C132 C133 C134 -0.9(8)
C132 C133 C134 C135 -0.5(8)
C133 C134 C135 C136 1.3(9)
C134 C135 C136 C131 -0.6(9)
C132 C131 C136 C135 -0.7(7)
P12 C131 C136 C135 -179.7(4)
C144 C139 C140 C141 0.3(8)
C138 C139 C140 C141 178.3(5)
C139 C140 C141 C142 0.6(9)
C140 C141 C142 C143 -1.6(8)
C140 C141 C142 P13 177.0(5)
C151 P13 C142 C143 -34.5(5)
C145 P13 C142 C143 73.8(4)
Rh1 P13 C142 C143 -158.1(4)
C151 P13 C142 C141 147.0(4)
C145 P13 C142 C141 -104.6(4)
Rh1 P13 C142 C141 23.5(4)
C141 C142 C143 C144 1.8(7)
P13 C142 C143 C144 -176.7(4)
C140 C139 C144 C143 -0.1(8)
C138 C139 C144 C143 -178.0(5)
C142 C143 C144 C139 -1.0(8)
C142 P13 C145 C150 -165.4(4)
C151 P13 C145 C150 -54.0(5)
Rh1 P13 C145 C150 69.9(5)
C142 P13 C145 C146 26.1(5)
C151 P13 C145 C146 137.5(5)
Rh1 P13 C145 C146 -98.6(5)
C150 C145 C146 C147 8.6(12)
P13 C145 C146 C147 176.5(7)
C145 C146 C147 C148 -5.3(16)
C146 C147 C148 C149 4.5(19)
C147 C148 C149 C150 -6(2)
C146 C145 C150 C149 -9.4(9)
P13 C145 C150 C149 -176.2(6)
C148 C149 C150 C145 8.5(14)
C246 C247 C248 C249 -0.1(18)
C142 P13 C151 C156 74.2(7)
C145 P13 C151 C156 -34.6(7)
Rh1 P13 C151 C156 -162.1(6)
C142 P13 C151 C152 -105.7(5)
C145 P13 C151 C152 145.6(5)
Rh1 P13 C151 C152 18.0(6)
C156 C151 C152 C153 -3.5(12)
P13 C151 C152 C153 176.4(7)
C151 C152 C153 C154 8.5(12)
C152 C153 C154 C155 -14.1(12)
C153 C154 C155 C156 13.7(14)
C152 C151 C156 C155 2.5(12)
P13 C151 C156 C155 -177.3(7)
C154 C155 C156 C151 -7.7(15)
C42 P3 Rh1 C201 -109.60(19)
C51 P3 Rh1 C201 8.9(2)
C45A P3 Rh1 C201 128.6(2)
C42 P3 Rh1 Cl2 75.71(14)
C51 P3 Rh1 Cl2 -165.80(16)
C45A P3 Rh1 Cl2 -46.08(18)
C142 P13 Rh1 C201 42.9(2)
C151 P13 Rh1 C201 -77.8(2)
C145 P13 Rh1 C201 163.1(3)
C142 P13 Rh1 Cl2 -142.40(15)
C151 P13 Rh1 Cl2 96.94(18)
C145 P13 Rh1 Cl2 -22.2(2)

loop_
_platon_squeeze_void_nr
_platon_squeeze_void_average_x
_platon_squeeze_void_average_y
_platon_squeeze_void_average_z
_platon_squeeze_void_volume
_platon_squeeze_void_count_electrons
_platon_squeeze_void_content
1 0.000 0.000 0.000 307 59 ' '
2 0.422 0.198 0.269 45 12 ' '
3 0.921 0.302 0.769 45 12 ' '
4 0.500 0.500 0.500 307 59 ' '
5 0.078 0.698 0.231 45 12 ' '
6 0.578 0.802 0.731 45 12 ' '
